data_1519517
loop_
_publ_author_name
'Taylor, Peter G.'
'Coles, Simon J.'
'Hursthouse, Michael B.'

_publ_section_title
;
 C50H90O15Si10
;
_journal_name_full 'Crystal Structure Report Archive'
_journal_page_first 931
_journal_year 2002
_chemical_formula_sum 'C50 H90 O15 Si10'
_chemical_formula_weight 1212.12
_space_group_IT_number 2
_symmetry_cell_setting triclinic
_symmetry_space_group_name_Hall '-P 1'
_symmetry_space_group_name_H-M 'P -1'
_atom_sites_solution_hydrogens geom
_atom_sites_solution_primary direct
_atom_sites_solution_secondary difmap
_cell_angle_alpha 72.76
_cell_angle_beta 89.25
_cell_angle_gamma 83.24
_cell_formula_units_Z 4
_cell_length_a 15.3777(2)
_cell_length_b 19.8946(2)
_cell_length_c 21.2081(3)
_cell_measurement_reflns_used 38460
_cell_measurement_temperature 120(2)
_cell_measurement_theta_max 27.48
_cell_measurement_theta_min 2.91
_cell_volume 6152.05(13)
_computing_structure_refinement 'SHELXL-97 (Sheldrick, 1997)'
_computing_structure_solution 'SHELXS-97 (Sheldrick, 1990)'
_diffrn_ambient_temperature 120(2)
_diffrn_measured_fraction_theta_full 0.972
_diffrn_measured_fraction_theta_max 0.972
_diffrn_radiation_monochromator graphite
_diffrn_radiation_type MoK\a
_diffrn_radiation_wavelength 0.71073
_diffrn_reflns_av_R_equivalents 0.0775
_diffrn_reflns_av_sigmaI/netI 0.0781
_diffrn_reflns_limit_h_max 19
_diffrn_reflns_limit_h_min -19
_diffrn_reflns_limit_k_max 25
_diffrn_reflns_limit_k_min -25
_diffrn_reflns_limit_l_max 27
_diffrn_reflns_limit_l_min -27
_diffrn_reflns_number 92784
_diffrn_reflns_theta_full 27.50
_diffrn_reflns_theta_max 27.50
_diffrn_reflns_theta_min 2.96
_exptl_absorpt_coefficient_mu 0.274
_exptl_absorpt_correction_T_max 0.9574
_exptl_absorpt_correction_T_min 0.9029
_exptl_absorpt_correction_type multi-scan
_exptl_absorpt_process_details 'SORTAV Blessing (1997)'
_exptl_crystal_colour colourless
_exptl_crystal_density_diffrn 1.309
_exptl_crystal_density_method 'not measured'
_exptl_crystal_description block
_exptl_crystal_F_000 2600
_exptl_crystal_size_max 0.38
_exptl_crystal_size_mid 0.28
_exptl_crystal_size_min 0.16
_refine_diff_density_max 1.517
_refine_diff_density_min -0.876
_refine_diff_density_rms 0.084
_refine_ls_extinction_coef 0.00000(15)
_refine_ls_extinction_expression Fc^*^=kFc[1+0.001xFc^2^\l^3^/sin(2\q)]^-1/4^
_refine_ls_extinction_method SHELXL
_refine_ls_goodness_of_fit_ref 1.013
_refine_ls_hydrogen_treatment mixed
_refine_ls_matrix_type full
_refine_ls_number_parameters 1382
_refine_ls_number_reflns 27468
_refine_ls_number_restraints 0
_refine_ls_restrained_S_all 1.013
_refine_ls_R_factor_all 0.0968
_refine_ls_R_factor_gt 0.0557
_refine_ls_shift/su_max 2.834
_refine_ls_shift/su_mean 0.004
_refine_ls_structure_factor_coef Fsqd
_refine_ls_weighting_details 'calc w=1/[\s^2^(Fo^2^)+(0.0674P)^2^+6.2770P] where P=(Fo^2^+2Fc^2^)/3'
_refine_ls_weighting_scheme calc
_refine_ls_wR_factor_gt 0.1307
_refine_ls_wR_factor_ref 0.1523
_reflns_number_gt 18393
_reflns_number_total 27468
_reflns_threshold_expression >2sigma(I)
_cod_data_source_file eCrystal-931.cif
_cod_data_source_block s92
_cod_depositor_comments
;
Citation :
Taylor, Peter G. and Coles, Simon J. and Hursthouse, Michael B. (2002) 
University of Southampton, Crystal Structure Report Archive. 
(doi:10.5258/ecrystals/931)

More at:
http://ecrystals.chem.soton.ac.uk/931/

The following automatic conversions were performed:

'_symmetry_cell_setting' value 'Triclinic' changed to 'triclinic'
according to the built-in table from CIF Core dictionary named
'cif_core.dic' version 2.4.1 from 2010-06-29.

Automatic conversion script
Id: cif_fix_values 3271 2015-04-21 07:52:19Z andrius 
;
_cod_original_cell_volume 6152.09(13)
_cod_original_sg_symbol_H-M P-1
_cod_database_code 1519517

loop_
_symmetry_equiv_pos_as_xyz
'x, y, z'
'-x, -y, -z'

loop_
_atom_site_label
_atom_site_type_symbol
_atom_site_fract_x
_atom_site_fract_y
_atom_site_fract_z
_atom_site_U_iso_or_equiv
_atom_site_adp_type
_atom_site_occupancy
_atom_site_symmetry_multiplicity
_atom_site_calc_flag
_atom_site_refinement_flags
_atom_site_disorder_assembly
_atom_site_disorder_group
C1 C 0.55122(18) 0.87751(15) 0.37614(14) 0.0177(6) Uani 1 1 d . . .
H1 H 0.5582 0.9252 0.3807 0.021 Uiso 1 1 calc R . .
C2 C 0.48811(19) 0.84317(17) 0.42907(15) 0.0253(7) Uani 1 1 d . . .
H2A H 0.4911 0.7917 0.4350 0.030 Uiso 1 1 calc R . .
H2B H 0.5016 0.8505 0.4719 0.030 Uiso 1 1 calc R . .
C3 C 0.3985(2) 0.8811(2) 0.40212(18) 0.0401(9) Uani 1 1 d . . .
H3A H 0.3516 0.8518 0.4218 0.048 Uiso 1 1 calc R . .
H3B H 0.3874 0.9272 0.4115 0.048 Uiso 1 1 calc R . .
C4 C 0.4026(2) 0.8917(2) 0.32867(19) 0.0469(10) Uani 1 1 d . . .
H4A H 0.3703 0.9380 0.3042 0.056 Uiso 1 1 calc R . .
H4B H 0.3760 0.8538 0.3172 0.056 Uiso 1 1 calc R . .
C5 C 0.4998(2) 0.88926(18) 0.31073(15) 0.0275(7) Uani 1 1 d . . .
H5A H 0.5113 0.9343 0.2781 0.033 Uiso 1 1 calc R . .
H5B H 0.5171 0.8499 0.2917 0.033 Uiso 1 1 calc R . .
C6 C 0.78314(19) 0.81526(15) 0.57569(14) 0.0187(6) Uani 1 1 d . . .
H6 H 0.8379 0.7941 0.6026 0.022 Uiso 1 1 calc R . .
C7 C 0.7747(3) 0.89534(17) 0.56531(17) 0.0385(9) Uani 1 1 d . . .
H7A H 0.8333 0.9110 0.5662 0.046 Uiso 1 1 calc R . .
H7B H 0.7457 0.9213 0.5221 0.046 Uiso 1 1 calc R . .
C8 C 0.7196(2) 0.90973(17) 0.62150(17) 0.0327(8) Uani 1 1 d . . .
H8A H 0.6640 0.9395 0.6040 0.039 Uiso 1 1 calc R . .
H8B H 0.7520 0.9345 0.6462 0.039 Uiso 1 1 calc R . .
C9 C 0.7019(2) 0.83692(17) 0.66632(16) 0.0292(7) Uani 1 1 d . . .
H9A H 0.7470 0.8181 0.7021 0.035 Uiso 1 1 calc R . .
H9B H 0.6435 0.8395 0.6862 0.035 Uiso 1 1 calc R . .
C10 C 0.7061(2) 0.79097(17) 0.61977(15) 0.0280(7) Uani 1 1 d . . .
H10A H 0.6511 0.7996 0.5934 0.034 Uiso 1 1 calc R . .
H10B H 0.7173 0.7400 0.6446 0.034 Uiso 1 1 calc R . .
C11 C 1.04724(18) 0.82919(14) 0.50936(14) 0.0192(6) Uani 1 1 d . . .
H11 H 1.0267 0.8084 0.5552 0.023 Uiso 1 1 calc R . .
C12 C 1.0391(2) 0.91109(15) 0.49482(17) 0.0260(7) Uani 1 1 d . . .
H12A H 1.0169 0.9351 0.4491 0.031 Uiso 1 1 calc R . .
H12B H 0.9984 0.9265 0.5258 0.031 Uiso 1 1 calc R . .
C13 C 1.1319(2) 0.92891(18) 0.5040(2) 0.0380(9) Uani 1 1 d . . .
H13A H 1.1561 0.9529 0.4608 0.046 Uiso 1 1 calc R . .
H13B H 1.1308 0.9605 0.5324 0.046 Uiso 1 1 calc R . .
C14 C 1.1865(2) 0.85906(17) 0.53626(18) 0.0321(8) Uani 1 1 d . . .
H14A H 1.1822 0.8457 0.5849 0.039 Uiso 1 1 calc R . .
H14B H 1.2488 0.8613 0.5244 0.039 Uiso 1 1 calc R . .
C15 C 1.14666(19) 0.80648(16) 0.50860(16) 0.0250(7) Uani 1 1 d . . .
H15A H 1.1624 0.7572 0.5369 0.030 Uiso 1 1 calc R . .
H15B H 1.1664 0.8104 0.4632 0.030 Uiso 1 1 calc R . .
C16 C 1.06087(19) 0.90844(15) 0.24957(14) 0.0203(6) Uani 1 1 d . . .
H16 H 1.0417 0.9570 0.2530 0.024 Uiso 1 1 calc R . .
C17 C 1.0607(2) 0.91293(18) 0.17582(15) 0.0301(7) Uani 1 1 d . . .
H17A H 1.0513 0.8668 0.1699 0.036 Uiso 1 1 calc R . .
H17B H 1.0140 0.9495 0.1512 0.036 Uiso 1 1 calc R . .
C18 C 1.1507(2) 0.9327(2) 0.15220(17) 0.0409(9) Uani 1 1 d . . .
H18A H 1.1665 0.9183 0.1123 0.049 Uiso 1 1 calc R . .
H18B H 1.1526 0.9844 0.1421 0.049 Uiso 1 1 calc R . .
C19 C 1.2112(3) 0.8921(3) 0.20963(19) 0.0595(13) Uani 1 1 d . . .
H19A H 1.2636 0.9166 0.2096 0.071 Uiso 1 1 calc R . .
H19B H 1.2304 0.8437 0.2070 0.071 Uiso 1 1 calc R . .
C20 C 1.1592(2) 0.88883(18) 0.27161(16) 0.0293(7) Uani 1 1 d . . .
H20A H 1.1775 0.9228 0.2933 0.035 Uiso 1 1 calc R . .
H20B H 1.1687 0.8406 0.3032 0.035 Uiso 1 1 calc R . .
C21 C 0.75129(18) 0.94630(15) 0.19124(14) 0.0197(6) Uani 1 1 d . . .
H21 H 0.7551 0.9899 0.2049 0.024 Uiso 1 1 calc R . .
C22 C 0.6560(2) 0.94940(18) 0.16712(15) 0.0285(7) Uani 1 1 d . . .
H22A H 0.6354 0.9020 0.1829 0.034 Uiso 1 1 calc R . .
H22B H 0.6163 0.9831 0.1835 0.034 Uiso 1 1 calc R . .
C23 C 0.6584(3) 0.9744(2) 0.09138(17) 0.0484(11) Uani 1 1 d . . .
H23A H 0.6470 0.9356 0.0734 0.058 Uiso 1 1 calc R . .
H23B H 0.6130 1.0151 0.0734 0.058 Uiso 1 1 calc R . .
C24 C 0.7451(3) 0.9953(3) 0.0728(2) 0.0653(15) Uani 1 1 d . . .
H24A H 0.7453 1.0467 0.0662 0.078 Uiso 1 1 calc R . .
H24B H 0.7629 0.9849 0.0313 0.078 Uiso 1 1 calc R . .
C25 C 0.8074(2) 0.95252(19) 0.12921(16) 0.0327(8) Uani 1 1 d . . .
H25A H 0.8589 0.9774 0.1311 0.039 Uiso 1 1 calc R . .
H25B H 0.8277 0.9052 0.1245 0.039 Uiso 1 1 calc R . .
C26 C 0.5946(2) 0.61888(16) 0.37451(15) 0.0236(7) Uani 1 1 d . . .
H26 H 0.6201 0.5714 0.3713 0.028 Uiso 1 1 calc R . .
C27 C 0.5315(3) 0.6528(2) 0.3154(2) 0.0502(11) Uani 1 1 d . . .
H27A H 0.5265 0.7052 0.3035 0.060 Uiso 1 1 calc R . .
H27B H 0.5518 0.6379 0.2766 0.060 Uiso 1 1 calc R . .
C28 C 0.4445(3) 0.6266(4) 0.3380(3) 0.095(2) Uani 1 1 d . . .
H28A H 0.3972 0.6668 0.3264 0.114 Uiso 1 1 calc R . .
H28B H 0.4313 0.5918 0.3156 0.114 Uiso 1 1 calc R . .
C29 C 0.4485(3) 0.5940(4) 0.4087(3) 0.100(2) Uani 1 1 d . . .
H29A H 0.4446 0.5425 0.4192 0.120 Uiso 1 1 calc R . .
H29B H 0.3991 0.6152 0.4297 0.120 Uiso 1 1 calc R . .
C30 C 0.5346(2) 0.6063(2) 0.43412(19) 0.0419(9) Uani 1 1 d . . .
H30A H 0.5591 0.5645 0.4703 0.050 Uiso 1 1 calc R . .
H30B H 0.5269 0.6482 0.4507 0.050 Uiso 1 1 calc R . .
C31 C 0.78408(18) 0.56063(14) 0.58041(14) 0.0188(6) Uani 1 1 d . . .
H31 H 0.7894 0.5134 0.5721 0.023 Uiso 1 1 calc R . .
C32 C 0.8439(2) 0.55446(18) 0.64095(15) 0.0292(7) Uani 1 1 d . . .
H32A H 0.8860 0.5109 0.6506 0.035 Uiso 1 1 calc R . .
H32B H 0.8771 0.5959 0.6321 0.035 Uiso 1 1 calc R . .
C33 C 0.7834(2) 0.55184(19) 0.69914(16) 0.0355(8) Uani 1 1 d . . .
H33A H 0.8065 0.5135 0.7388 0.043 Uiso 1 1 calc R . .
H33B H 0.7778 0.5974 0.7096 0.043 Uiso 1 1 calc R . .
C34 C 0.6952(2) 0.53768(18) 0.67703(16) 0.0304(7) Uani 1 1 d . . .
H34A H 0.6929 0.4863 0.6853 0.036 Uiso 1 1 calc R . .
H34B H 0.6465 0.5568 0.7002 0.036 Uiso 1 1 calc R . .
C35 C 0.6907(2) 0.57639(16) 0.60352(16) 0.0265(7) Uani 1 1 d . . .
H35A H 0.6745 0.6280 0.5953 0.032 Uiso 1 1 calc R . .
H35B H 0.6475 0.5582 0.5806 0.032 Uiso 1 1 calc R . .
C36 C 1.09381(19) 0.57565(14) 0.50111(15) 0.0211(6) Uani 1 1 d . . .
H36 H 1.0967 0.5315 0.4875 0.025 Uiso 1 1 calc R . .
C37 C 1.0874(2) 0.55467(19) 0.57705(16) 0.0349(8) Uani 1 1 d . . .
H37A H 1.0631 0.5960 0.5914 0.042 Uiso 1 1 calc R . .
H37B H 1.0493 0.5166 0.5929 0.042 Uiso 1 1 calc R . .
C38 C 1.1820(3) 0.5285(2) 0.60406(19) 0.0445(10) Uani 1 1 d . . .
H38A H 1.1946 0.5490 0.6397 0.053 Uiso 1 1 calc R . .
H38B H 1.1900 0.4762 0.6222 0.053 Uiso 1 1 calc R . .
C39 C 1.2430(2) 0.55255(18) 0.54632(19) 0.0361(8) Uani 1 1 d . . .
H39A H 1.2711 0.5114 0.5333 0.043 Uiso 1 1 calc R . .
H39B H 1.2894 0.5773 0.5585 0.043 Uiso 1 1 calc R . .
C40 C 1.1844(2) 0.60328(16) 0.48947(18) 0.0297(7) Uani 1 1 d . . .
H40A H 1.2072 0.6014 0.4461 0.036 Uiso 1 1 calc R . .
H40B H 1.1808 0.6527 0.4913 0.036 Uiso 1 1 calc R . .
C41 C 1.08766(19) 0.65220(15) 0.25477(14) 0.0206(6) Uani 1 1 d . . .
H41 H 1.0804 0.6014 0.2606 0.025 Uiso 1 1 calc R . .
C42 C 1.1816(2) 0.65566(18) 0.27834(15) 0.0293(7) Uani 1 1 d . . .
H42A H 1.1845 0.6993 0.2912 0.035 Uiso 1 1 calc R . .
H42B H 1.2010 0.6139 0.3164 0.035 Uiso 1 1 calc R . .
C43 C 1.2375(2) 0.65598(19) 0.21857(16) 0.0325(8) Uani 1 1 d . . .
H43A H 1.2938 0.6743 0.2220 0.039 Uiso 1 1 calc R . .
H43B H 1.2495 0.6078 0.2138 0.039 Uiso 1 1 calc R . .
C44 C 1.1815(2) 0.70521(17) 0.16107(16) 0.0284(7) Uani 1 1 d . . .
H44A H 1.1971 0.6941 0.1195 0.034 Uiso 1 1 calc R . .
H44B H 1.1895 0.7553 0.1555 0.034 Uiso 1 1 calc R . .
C45 C 1.0868(2) 0.69184(16) 0.17923(14) 0.0248(7) Uani 1 1 d . . .
H45A H 1.0651 0.6625 0.1538 0.030 Uiso 1 1 calc R . .
H45B H 1.0481 0.7373 0.1692 0.030 Uiso 1 1 calc R . .
C46 C 0.7679(3) 0.6918(2) 0.18076(19) 0.0502(11) Uani 1 1 d . . .
H46 H 0.7025 0.7011 0.1791 0.060 Uiso 1 1 calc R . .
C47 C 0.7970(5) 0.7326(4) 0.1172(3) 0.102(2) Uani 1 1 d . . .
H47A H 0.8611 0.7339 0.1185 0.123 Uiso 1 1 calc R . .
H47B H 0.7676 0.7819 0.1052 0.123 Uiso 1 1 calc R . .
C48 C 0.7731(7) 0.6963(4) 0.0674(3) 0.143(4) Uani 1 1 d . . .
H48A H 0.7163 0.7188 0.0451 0.171 Uiso 1 1 calc R . .
H48B H 0.8186 0.6991 0.0336 0.171 Uiso 1 1 calc R . .
C49 C 0.7675(3) 0.6246(3) 0.1043(2) 0.0567(13) Uani 1 1 d . . .
H49A H 0.8093 0.5925 0.0876 0.068 Uiso 1 1 calc R . .
H49B H 0.7076 0.6124 0.1003 0.068 Uiso 1 1 calc R . .
C50 C 0.7901(3) 0.6168(2) 0.1778(2) 0.0604(13) Uani 1 1 d . . .
H50A H 0.7540 0.5840 0.2084 0.073 Uiso 1 1 calc R . .
H50B H 0.8529 0.5998 0.1885 0.073 Uiso 1 1 calc R . .
C51 C 1.37646(18) 0.94031(14) -0.31791(14) 0.0176(6) Uani 1 1 d . B .
H51 H 1.3735 0.9842 -0.3037 0.021 Uiso 1 1 calc R . .
C52 C 1.4700(2) 0.92490(16) -0.34319(15) 0.0255(7) Uani 1 1 d . B .
H52A H 1.5071 0.9613 -0.3402 0.031 Uiso 1 1 calc R . .
H52B H 1.4982 0.8777 -0.3169 0.031 Uiso 1 1 calc R . .
C53 C 1.4568(3) 0.9270(3) -0.4144(2) 0.0696(15) Uani 1 1 d . . .
H53A H 1.4794 0.9698 -0.4437 0.084 Uiso 1 1 calc R A 1
H53B H 1.4910 0.8850 -0.4222 0.084 Uiso 1 1 calc R A 1
C54 C 1.3781(8) 0.9280(15) -0.4289(7) 0.039(5) Uani 0.33(2) 1 d P B 1
H54A H 1.3668 0.8797 -0.4280 0.047 Uiso 0.33(2) 1 calc PR B 1
H54B H 1.3653 0.9598 -0.4743 0.047 Uiso 0.33(2) 1 calc PR B 1
C54' C 1.3691(4) 0.9709(6) -0.4383(2) 0.027(2) Uani 0.67(2) 1 d P B 2
H54C H 1.3756 1.0221 -0.4544 0.033 Uiso 0.67(2) 1 calc PR B 2
H54D H 1.3433 0.9567 -0.4742 0.033 Uiso 0.67(2) 1 calc PR B 2
C55 C 1.3144(2) 0.95479(18) -0.37856(15) 0.0315(8) Uani 1 1 d . . .
H55A H 1.2930 1.0058 -0.3965 0.038 Uiso 1 1 calc R B 1
H55B H 1.2638 0.9273 -0.3677 0.038 Uiso 1 1 calc R B 1
C56 C 1.0653(2) 0.89914(17) -0.22938(15) 0.0264(7) Uani 1 1 d . B .
H56 H 1.0652 0.9435 -0.2163 0.032 Uiso 1 1 calc R . .
C57 C 1.0589(2) 0.9200(2) -0.30552(17) 0.0404(9) Uani 1 1 d . B .
H57A H 1.0782 0.9673 -0.3253 0.048 Uiso 1 1 calc R . .
H57B H 1.0962 0.8850 -0.3220 0.048 Uiso 1 1 calc R . .
C58 C 0.9635(3) 0.9208(3) -0.3228(2) 0.0681(14) Uani 1 1 d . . .
H58A H 0.9305 0.9681 -0.3285 0.082 Uiso 1 1 calc R C 1
H58B H 0.9571 0.9070 -0.3635 0.082 Uiso 1 1 calc R C 1
C59 C 0.9338(12) 0.8663(14) -0.2631(7) 0.059(4) Uani 0.53(3) 1 d P D 1
H59A H 0.8700 0.8766 -0.2579 0.071 Uiso 0.53(3) 1 calc PR D 1
H59B H 0.9453 0.8186 -0.2691 0.071 Uiso 0.53(3) 1 calc PR D 1
C59' C 0.9126(7) 0.8989(9) -0.2642(6) 0.036(3) Uani 0.47(3) 1 d P D 2
H59C H 0.8755 0.8627 -0.2677 0.043 Uiso 0.47(3) 1 calc PR D 2
H59D H 0.8744 0.9399 -0.2578 0.043 Uiso 0.47(3) 1 calc PR D 2
C60 C 0.9792(2) 0.8677(2) -0.2062(2) 0.0500(11) Uani 1 1 d . . .
H60A H 0.9919 0.8191 -0.1756 0.060 Uiso 1 1 calc R D 1
H60B H 0.9435 0.8973 -0.1830 0.060 Uiso 1 1 calc R D 1
C61 C 1.08110(19) 0.82112(15) 0.00260(15) 0.0213(6) Uani 1 1 d . B .
H61 H 1.0956 0.8089 0.0508 0.026 Uiso 1 1 calc R . .
C62 C 1.0540(2) 0.90155(16) -0.02251(18) 0.0314(8) Uani 1 1 d . B .
H62A H 1.0919 0.9270 -0.0025 0.038 Uiso 1 1 calc R . .
H62B H 1.0578 0.9192 -0.0712 0.038 Uiso 1 1 calc R . .
C63 C 0.9595(2) 0.91148(19) -0.0010(2) 0.0413(9) Uani 1 1 d . . .
H63A H 0.9219 0.9405 -0.0392 0.050 Uiso 1 1 calc R E 1
H63B H 0.9560 0.9364 0.0332 0.050 Uiso 1 1 calc R E 1
C64 C 0.9278(6) 0.8383(6) 0.0268(9) 0.033(4) Uani 0.362(17) 1 d P F 1
H64A H 0.8670 0.8385 0.0120 0.040 Uiso 0.362(17) 1 calc PR F 1
H64B H 0.9312 0.8221 0.0757 0.040 Uiso 0.362(17) 1 calc PR F 1
C64' C 0.9206(4) 0.8526(3) -0.0177(5) 0.038(2) Uani 0.638(17) 1 d P F 2
H64C H 0.9012 0.8675 -0.0646 0.045 Uiso 0.638(17) 1 calc PR F 2
H64D H 0.8698 0.8388 0.0103 0.045 Uiso 0.638(17) 1 calc PR F 2
C65 C 0.9955(2) 0.79010(18) -0.0038(2) 0.0353(8) Uani 1 1 d . . .
H65A H 0.9989 0.7394 0.0220 0.042 Uiso 1 1 calc R F 1
H65B H 0.9804 0.7957 -0.0505 0.042 Uiso 1 1 calc R F 1
C66 C 1.3994(2) 0.79646(17) 0.08517(16) 0.0287(7) Uani 1 1 d . B .
H66 H 1.3581 0.7733 0.1194 0.034 Uiso 1 1 calc R . .
C67 C 1.4929(3) 0.7655(2) 0.1112(2) 0.0458(10) Uani 1 1 d . . .
H67A H 1.4938 0.7162 0.1402 0.055 Uiso 1 1 calc R . .
H67B H 1.5328 0.7658 0.0741 0.055 Uiso 1 1 calc R . .
C68 C 1.5198(5) 0.8132(2) 0.1497(3) 0.118(3) Uani 1 1 d . . .
H68A H 1.5284 0.7861 0.1969 0.142 Uiso 1 1 calc R . .
H68B H 1.5758 0.8309 0.1330 0.142 Uiso 1 1 calc R . .
C69 C 1.4506(2) 0.8738(2) 0.14200(19) 0.0434(9) Uani 1 1 d . . .
H69A H 1.4769 0.9187 0.1334 0.052 Uiso 1 1 calc R . .
H69B H 1.4157 0.8672 0.1825 0.052 Uiso 1 1 calc R . .
C70 C 1.3932(2) 0.87519(18) 0.08324(17) 0.0317(8) Uani 1 1 d . . .
H70A H 1.4158 0.9043 0.0413 0.038 Uiso 1 1 calc R . .
H70B H 1.3320 0.8944 0.0882 0.038 Uiso 1 1 calc R . .
C71 C 1.55715(19) 0.89650(15) -0.12594(14) 0.0208(6) Uani 1 1 d . B .
H71 H 1.5237 0.9445 -0.1333 0.025 Uiso 1 1 calc R . .
C72 C 1.6227(2) 0.9019(2) -0.18292(19) 0.0392(9) Uani 1 1 d . . .
H72A H 1.6279 0.8582 -0.1968 0.047 Uiso 1 1 calc R . .
H72B H 1.6029 0.9429 -0.2215 0.047 Uiso 1 1 calc R . .
C73 C 1.7096(3) 0.9112(4) -0.1559(3) 0.103(2) Uani 1 1 d . . .
H73A H 1.7524 0.8689 -0.1521 0.124 Uiso 1 1 calc R . .
H73B H 1.7334 0.9531 -0.1857 0.124 Uiso 1 1 calc R . .
C74 C 1.6937(3) 0.9212(3) -0.0894(2) 0.0586(12) Uani 1 1 d . . .
H74A H 1.6802 0.9721 -0.0929 0.070 Uiso 1 1 calc R . .
H74B H 1.7453 0.9010 -0.0596 0.070 Uiso 1 1 calc R . .
C75 C 1.6161(3) 0.8819(2) -0.06471(19) 0.0516(11) Uani 1 1 d . . .
H75A H 1.5853 0.8998 -0.0305 0.062 Uiso 1 1 calc R . .
H75B H 1.6346 0.8305 -0.0458 0.062 Uiso 1 1 calc R . .
C76 C 1.41570(19) 0.67489(16) -0.31572(14) 0.0214(6) Uani 1 1 d . B .
H76 H 1.4238 0.6219 -0.2989 0.026 Uiso 1 1 calc R . .
C77 C 1.4986(2) 0.69788(18) -0.35240(15) 0.0282(7) Uani 1 1 d . . .
H77A H 1.5518 0.6691 -0.3286 0.034 Uiso 1 1 calc R . .
H77B H 1.5030 0.7486 -0.3582 0.034 Uiso 1 1 calc R . .
C78 C 1.4860(2) 0.68450(19) -0.41918(16) 0.0330(8) Uani 1 1 d . . .
H78A H 1.4975 0.6334 -0.4152 0.040 Uiso 1 1 calc R . .
H78B H 1.5248 0.7108 -0.4528 0.040 Uiso 1 1 calc R . .
C79 C 1.3893(2) 0.7126(2) -0.43658(16) 0.0350(8) Uani 1 1 d . . .
H79A H 1.3826 0.7642 -0.4593 0.042 Uiso 1 1 calc R . .
H79B H 1.3651 0.6883 -0.4658 0.042 Uiso 1 1 calc R . .
C80 C 1.3422(2) 0.69674(18) -0.37060(15) 0.0283(7) Uani 1 1 d . . .
H80A H 1.3058 0.6577 -0.3660 0.034 Uiso 1 1 calc R . .
H80B H 1.3039 0.7393 -0.3676 0.034 Uiso 1 1 calc R . .
C81 C 1.13872(19) 0.64155(16) -0.24382(14) 0.0218(6) Uani 1 1 d . B .
H81 H 1.1766 0.5995 -0.2496 0.026 Uiso 1 1 calc R . .
C82 C 1.1071(2) 0.69022(18) -0.31345(16) 0.0316(8) Uani 1 1 d . . .
H82A H 1.1166 0.7399 -0.3186 0.038 Uiso 1 1 calc R . .
H82B H 1.1393 0.6744 -0.3482 0.038 Uiso 1 1 calc R . .
C83 C 1.0088(2) 0.68409(19) -0.31841(18) 0.0358(8) Uani 1 1 d . . .
H83A H 0.9730 0.7243 -0.3086 0.043 Uiso 1 1 calc R . .
H83B H 0.9925 0.6831 -0.3631 0.043 Uiso 1 1 calc R . .
C84 C 0.9959(2) 0.6144(2) -0.26684(16) 0.0381(9) Uani 1 1 d . . .
H84A H 0.9339 0.6130 -0.2538 0.046 Uiso 1 1 calc R . .
H84B H 1.0151 0.5733 -0.2831 0.046 Uiso 1 1 calc R . .
C85 C 1.0544(2) 0.6157(2) -0.21006(17) 0.0414(9) Uani 1 1 d . . .
H85A H 1.0668 0.5679 -0.1781 0.050 Uiso 1 1 calc R . .
H85B H 1.0267 0.6487 -0.1867 0.050 Uiso 1 1 calc R . .
C86 C 1.14417(19) 0.56212(15) 0.01048(14) 0.0189(6) Uani 1 1 d . B .
H86 H 1.1588 0.5173 -0.0016 0.023 Uiso 1 1 calc R . .
C87 C 1.04375(19) 0.58581(16) -0.00089(15) 0.0238(7) Uani 1 1 d . . .
H87A H 1.0326 0.6374 -0.0235 0.029 Uiso 1 1 calc R . .
H87B H 1.0185 0.5602 -0.0285 0.029 Uiso 1 1 calc R . .
C88 C 1.0029(2) 0.56789(17) 0.06754(17) 0.0303(7) Uani 1 1 d . . .
H88A H 0.9860 0.6115 0.0805 0.036 Uiso 1 1 calc R . .
H88B H 0.9501 0.5437 0.0677 0.036 Uiso 1 1 calc R . .
C89 C 1.0734(2) 0.51897(17) 0.11471(16) 0.0284(7) Uani 1 1 d . . .
H89A H 1.0720 0.4690 0.1159 0.034 Uiso 1 1 calc R . .
H89B H 1.0659 0.5228 0.1600 0.034 Uiso 1 1 calc R . .
C90 C 1.1588(2) 0.54574(16) 0.08567(14) 0.0242(7) Uani 1 1 d . . .
H90A H 1.2093 0.5090 0.1018 0.029 Uiso 1 1 calc R . .
H90B H 1.1691 0.5889 0.0972 0.029 Uiso 1 1 calc R . .
C91 C 1.45488(18) 0.55312(15) 0.07088(14) 0.0185(6) Uani 1 1 d . B .
H91 H 1.4489 0.5062 0.0641 0.022 Uiso 1 1 calc R . .
C92 C 1.5523(2) 0.55566(17) 0.08440(15) 0.0272(7) Uani 1 1 d . . .
H92A H 1.5898 0.5317 0.0573 0.033 Uiso 1 1 calc R . .
H92B H 1.5652 0.6053 0.0740 0.033 Uiso 1 1 calc R . .
C93 C 1.5686(3) 0.5170(3) 0.15793(18) 0.0542(12) Uani 1 1 d . . .
H93A H 1.6021 0.4698 0.1640 0.065 Uiso 1 1 calc R . .
H93B H 1.6027 0.5446 0.1785 0.065 Uiso 1 1 calc R . .
C94 C 1.4805(2) 0.5093(2) 0.18936(17) 0.0369(8) Uani 1 1 d . . .
H94A H 1.4778 0.5264 0.2288 0.044 Uiso 1 1 calc R . .
H94B H 1.4696 0.4589 0.2031 0.044 Uiso 1 1 calc R . .
C95 C 1.4121(2) 0.55420(16) 0.13683(14) 0.0247(7) Uani 1 1 d . . .
H95A H 1.4007 0.6032 0.1397 0.030 Uiso 1 1 calc R . .
H95B H 1.3563 0.5331 0.1419 0.030 Uiso 1 1 calc R . .
C96 C 1.63852(18) 0.63918(15) -0.12896(14) 0.0182(6) Uani 1 1 d . B .
H96 H 1.6383 0.5901 -0.1322 0.022 Uiso 1 1 calc R . .
C97 C 1.6977(2) 0.63528(19) -0.06911(16) 0.0305(7) Uani 1 1 d . . .
H97A H 1.6688 0.6648 -0.0428 0.037 Uiso 1 1 calc R . .
H97B H 1.7095 0.5858 -0.0403 0.037 Uiso 1 1 calc R . .
C98 C 1.7825(2) 0.6629(2) -0.0969(2) 0.0466(10) Uani 1 1 d . . .
H98A H 1.8336 0.6309 -0.0730 0.056 Uiso 1 1 calc R . .
H98B H 1.7853 0.7108 -0.0927 0.056 Uiso 1 1 calc R . .
C99 C 1.7821(2) 0.66516(19) -0.16957(18) 0.0351(8) Uani 1 1 d . . .
H99A H 1.8164 0.7023 -0.1961 0.042 Uiso 1 1 calc R . .
H99B H 1.8063 0.6189 -0.1749 0.042 Uiso 1 1 calc R . .
C100 C 1.6853(2) 0.68247(18) -0.18952(16) 0.0307(8) Uani 1 1 d . . .
H10C H 1.6733 0.6680 -0.2291 0.037 Uiso 1 1 calc R . .
H10D H 1.6662 0.7338 -0.1989 0.037 Uiso 1 1 calc R . .
O1 O 0.70655(12) 0.82197(10) 0.45249(9) 0.0181(4) Uani 1 1 d . . .
O2 O 0.87809(12) 0.81754(10) 0.45958(10) 0.0183(4) Uani 1 1 d . . .
O3 O 1.00835(12) 0.83958(10) 0.37791(9) 0.0187(4) Uani 1 1 d . . .
O4 O 0.88636(12) 0.87626(10) 0.28418(10) 0.0217(4) Uani 1 1 d . . .
O5 O 0.72298(13) 0.86669(10) 0.32345(9) 0.0201(4) Uani 1 1 d . . .
O6 O 0.65036(13) 0.74932(10) 0.37777(10) 0.0218(4) Uani 1 1 d . . .
O7 O 0.78851(14) 0.79678(10) 0.24277(10) 0.0253(5) Uani 1 1 d . . .
O8 O 1.01087(13) 0.77094(10) 0.28899(10) 0.0200(4) Uani 1 1 d . . .
O9 O 1.00553(13) 0.71418(10) 0.46743(10) 0.0221(4) Uani 1 1 d . . .
O10 O 0.80250(13) 0.70333(10) 0.51857(10) 0.0201(4) Uani 1 1 d . . .
O11 O 0.74239(15) 0.63051(11) 0.44616(11) 0.0301(5) Uani 1 1 d . . .
O12 O 0.74861(14) 0.67255(11) 0.31647(11) 0.0302(5) Uani 1 1 d . . .
O13 O 0.90595(14) 0.68284(12) 0.27086(12) 0.0316(5) Uani 1 1 d . . .
O14 O 1.00814(15) 0.64574(11) 0.37726(10) 0.0289(5) Uani 1 1 d . . .
O15 O 0.90981(13) 0.60920(10) 0.48147(10) 0.0200(4) Uani 1 1 d . . .
O16 O 1.41076(14) 0.86081(11) -0.18320(10) 0.0267(5) Uani 1 1 d . B .
O17 O 1.42156(13) 0.82796(10) -0.05365(10) 0.0217(4) Uani 1 1 d . B .
O18 O 1.26583(13) 0.80487(10) -0.00692(10) 0.0216(4) Uani 1 1 d . B .
O19 O 1.17171(14) 0.82660(10) -0.11541(9) 0.0231(5) Uani 1 1 d . B .
O20 O 1.24959(13) 0.87597(10) -0.22812(10) 0.0211(4) Uani 1 1 d . B .
O21 O 1.37172(13) 0.79375(10) -0.26787(10) 0.0207(4) Uani 1 1 d . B .
O22 O 1.16262(13) 0.76462(10) -0.20829(10) 0.0234(5) Uani 1 1 d . B .
O23 O 1.18199(13) 0.70301(10) -0.02295(10) 0.0207(4) Uani 1 1 d . B .
O24 O 1.39269(13) 0.69816(10) 0.01330(10) 0.0218(4) Uani 1 1 d . B .
O25 O 1.52510(13) 0.75578(10) -0.11681(10) 0.0206(4) Uani 1 1 d . B .
O26 O 1.30447(13) 0.67590(10) -0.20870(10) 0.0231(5) Uani 1 1 d . B .
O27 O 1.19068(13) 0.64000(11) -0.11664(9) 0.0234(5) Uani 1 1 d . B .
O28 O 1.31378(12) 0.60479(10) -0.02336(10) 0.0200(4) Uani 1 1 d . B .
O29 O 1.47368(13) 0.62914(10) -0.06351(9) 0.0203(4) Uani 1 1 d . B .
O30 O 1.47253(13) 0.68321(10) -0.19256(9) 0.0209(4) Uani 1 1 d . B .
Si1 Si 0.66129(5) 0.82780(4) 0.38213(4) 0.01467(16) Uani 1 1 d . . .
Si2 Si 0.79286(5) 0.78873(4) 0.49976(4) 0.01359(16) Uani 1 1 d . . .
Si3 Si 0.98267(5) 0.79904(4) 0.45286(4) 0.01429(16) Uani 1 1 d . . .
Si4 Si 0.98866(5) 0.84757(4) 0.30126(4) 0.01452(16) Uani 1 1 d . . .
Si5 Si 0.78811(5) 0.86937(4) 0.26238(4) 0.01579(16) Uani 1 1 d . . .
Si6 Si 0.68659(5) 0.66941(4) 0.37869(4) 0.01703(17) Uani 1 1 d . . .
Si7 Si 0.81127(5) 0.62738(4) 0.50418(4) 0.01618(17) Uani 1 1 d . . .
Si8 Si 1.00211(5) 0.63800(4) 0.45541(4) 0.01763(17) Uani 1 1 d . . .
Si9 Si 1.00061(5) 0.68854(4) 0.29983(4) 0.01728(17) Uani 1 1 d . . .
Si10 Si 0.80412(5) 0.71186(4) 0.25480(4) 0.01798(17) Uani 1 1 d . . .
Si11 Si 1.35132(5) 0.86617(4) -0.24726(4) 0.01518(16) Uani 1 1 d . . .
Si12 Si 1.16501(5) 0.83979(4) -0.19399(4) 0.01630(17) Uani 1 1 d . . .
Si13 Si 1.17741(5) 0.78776(4) -0.03687(4) 0.01560(16) Uani 1 1 d . . .
Si14 Si 1.36954(5) 0.78130(4) 0.00721(4) 0.01607(17) Uani 1 1 d . . .
Si15 Si 1.47663(5) 0.83364(4) -0.12010(4) 0.01558(16) Uani 1 1 d . . .
Si16 Si 1.39050(5) 0.70807(4) -0.24460(4) 0.01488(16) Uani 1 1 d . . .
Si17 Si 1.20136(5) 0.68182(4) -0.19370(4) 0.01662(17) Uani 1 1 d . . .
Si18 Si 1.21037(5) 0.62911(4) -0.03955(4) 0.01538(16) Uani 1 1 d . . .
Si19 Si 1.40736(5) 0.62316(4) -0.00249(4) 0.01582(17) Uani 1 1 d . . .
Si20 Si 1.52380(5) 0.67747(4) -0.12497(4) 0.01497(16) Uani 1 1 d . . .

loop_
_atom_site_aniso_label
_atom_site_aniso_U_11
_atom_site_aniso_U_22
_atom_site_aniso_U_33
_atom_site_aniso_U_23
_atom_site_aniso_U_13
_atom_site_aniso_U_12
C1 0.0154(14) 0.0183(15) 0.0187(15) -0.0046(11) -0.0035(11) -0.0010(10)
C2 0.0180(16) 0.0338(18) 0.0212(16) -0.0039(13) 0.0017(12) -0.0022(12)
C3 0.0228(18) 0.054(2) 0.036(2) -0.0040(17) 0.0023(15) -0.0018(15)
C4 0.0216(19) 0.074(3) 0.038(2) -0.0053(19) -0.0057(16) -0.0068(17)
C5 0.0214(16) 0.0368(19) 0.0219(16) -0.0064(13) -0.0066(13) 0.0016(13)
C6 0.0173(15) 0.0225(15) 0.0170(14) -0.0067(11) -0.0027(11) -0.0022(11)
C7 0.064(3) 0.0249(18) 0.0301(19) -0.0119(15) 0.0101(18) -0.0128(16)
C8 0.036(2) 0.0302(18) 0.0338(19) -0.0164(15) -0.0004(15) 0.0045(14)
C9 0.0251(17) 0.0401(19) 0.0227(17) -0.0123(14) 0.0045(13) 0.0022(13)
C10 0.0317(18) 0.0322(18) 0.0218(16) -0.0087(13) 0.0071(14) -0.0105(13)
C11 0.0205(15) 0.0193(15) 0.0168(14) -0.0037(11) -0.0026(12) -0.0031(11)
C12 0.0257(17) 0.0216(16) 0.0337(18) -0.0128(13) -0.0074(14) -0.0018(12)
C13 0.031(2) 0.0273(19) 0.054(2) -0.0079(16) -0.0091(17) -0.0088(14)
C14 0.0222(17) 0.0333(19) 0.042(2) -0.0130(15) -0.0072(15) -0.0042(13)
C15 0.0207(16) 0.0256(16) 0.0303(17) -0.0122(13) -0.0091(13) 0.0028(12)
C16 0.0188(15) 0.0189(15) 0.0208(15) -0.0013(11) 0.0001(12) -0.0038(11)
C17 0.0233(17) 0.041(2) 0.0202(16) 0.0020(14) -0.0011(13) -0.0107(14)
C18 0.0283(19) 0.066(3) 0.0247(18) -0.0051(17) 0.0043(15) -0.0155(17)
C19 0.027(2) 0.116(4) 0.032(2) -0.018(2) 0.0005(17) -0.002(2)
C20 0.0211(17) 0.040(2) 0.0244(17) -0.0036(14) -0.0017(13) -0.0081(13)
C21 0.0183(15) 0.0193(15) 0.0207(15) -0.0043(12) -0.0016(12) -0.0035(11)
C22 0.0189(16) 0.0402(19) 0.0218(16) -0.0015(14) -0.0034(13) -0.0042(13)
C23 0.035(2) 0.078(3) 0.0238(19) 0.0009(18) -0.0083(16) -0.0137(19)
C24 0.036(2) 0.113(4) 0.025(2) 0.008(2) -0.0024(18) 0.003(2)
C25 0.0235(17) 0.041(2) 0.0230(17) 0.0052(14) 0.0021(14) -0.0017(14)
C26 0.0263(17) 0.0232(16) 0.0236(16) -0.0079(12) -0.0042(13) -0.0087(12)
C27 0.046(2) 0.062(3) 0.040(2) -0.0041(19) -0.0203(19) -0.023(2)
C28 0.042(3) 0.154(6) 0.091(5) -0.029(4) -0.019(3) -0.034(3)
C29 0.041(3) 0.172(7) 0.080(4) -0.010(4) 0.000(3) -0.055(4)
C30 0.038(2) 0.057(2) 0.037(2) -0.0153(18) 0.0107(17) -0.0263(18)
C31 0.0152(14) 0.0155(14) 0.0238(15) -0.0021(11) -0.0005(12) -0.0040(10)
C32 0.0247(17) 0.0322(18) 0.0239(17) 0.0039(13) -0.0042(13) -0.0078(13)
C33 0.041(2) 0.042(2) 0.0240(18) -0.0094(15) 0.0024(15) -0.0080(16)
C34 0.0278(18) 0.0299(18) 0.0294(18) -0.0028(14) 0.0082(14) -0.0034(13)
C35 0.0190(16) 0.0235(17) 0.0322(18) -0.0009(13) 0.0019(13) -0.0022(12)
C36 0.0249(16) 0.0122(14) 0.0252(16) -0.0055(11) 0.0034(13) 0.0007(11)
C37 0.040(2) 0.035(2) 0.0256(18) -0.0074(14) 0.0021(15) 0.0059(15)
C38 0.049(2) 0.046(2) 0.035(2) -0.0146(17) -0.0104(18) 0.0150(18)
C39 0.0287(19) 0.0297(19) 0.053(2) -0.0178(16) -0.0106(17) 0.0010(14)
C40 0.0238(17) 0.0210(16) 0.044(2) -0.0101(14) 0.0007(15) 0.0010(12)
C41 0.0255(16) 0.0183(15) 0.0183(15) -0.0068(11) 0.0003(12) 0.0006(11)
C42 0.0212(17) 0.0390(19) 0.0226(17) -0.0057(14) -0.0031(13) 0.0080(13)
C43 0.0234(17) 0.040(2) 0.0286(18) -0.0055(15) 0.0024(14) 0.0035(14)
C44 0.0292(18) 0.0298(18) 0.0239(17) -0.0047(13) 0.0027(14) -0.0027(13)
C45 0.0252(17) 0.0307(17) 0.0182(15) -0.0093(13) 0.0013(13) 0.0033(12)
C46 0.076(3) 0.045(2) 0.034(2) -0.0248(18) -0.020(2) 0.010(2)
C47 0.138(6) 0.142(6) 0.045(3) -0.047(4) 0.005(3) -0.044(5)
C48 0.291(12) 0.098(5) 0.051(4) -0.034(4) -0.056(5) -0.040(6)
C49 0.030(2) 0.100(4) 0.069(3) -0.068(3) 0.003(2) -0.009(2)
C50 0.069(3) 0.048(3) 0.074(3) -0.039(2) -0.031(3) 0.011(2)
C51 0.0178(15) 0.0150(14) 0.0189(15) -0.0027(11) 0.0012(12) -0.0033(10)
C52 0.0199(16) 0.0242(17) 0.0281(17) -0.0016(13) 0.0046(13) -0.0027(12)
C53 0.063(3) 0.101(4) 0.033(2) -0.020(2) 0.008(2) 0.036(3)
C54 0.036(7) 0.055(14) 0.032(7) -0.024(8) -0.005(5) 0.004(7)
C54' 0.042(3) 0.028(5) 0.014(3) -0.006(2) -0.002(2) -0.010(3)
C55 0.0282(18) 0.038(2) 0.0219(17) 0.0030(14) -0.0072(14) -0.0095(14)
C56 0.0226(16) 0.0289(17) 0.0227(16) -0.0028(13) -0.0030(13) 0.0047(12)
C57 0.032(2) 0.053(2) 0.0231(18) 0.0036(15) -0.0041(15) 0.0096(16)
C58 0.047(3) 0.120(4) 0.038(2) -0.026(3) -0.015(2) -0.003(3)
C59 0.044(8) 0.073(11) 0.072(7) -0.035(8) -0.009(6) -0.018(7)
C59' 0.021(5) 0.034(7) 0.050(6) -0.010(5) -0.014(4) 0.003(4)
C60 0.0147(17) 0.071(3) 0.046(2) 0.009(2) -0.0016(16) 0.0020(17)
C61 0.0187(15) 0.0245(16) 0.0192(15) -0.0058(12) 0.0008(12) 0.0015(11)
C62 0.0317(19) 0.0242(17) 0.038(2) -0.0106(14) 0.0065(15) 0.0021(13)
C63 0.035(2) 0.040(2) 0.045(2) -0.0116(17) 0.0050(17) 0.0117(16)
C64 0.013(5) 0.046(6) 0.037(9) -0.008(5) 0.010(5) 0.004(4)
C64' 0.022(3) 0.043(4) 0.045(6) -0.012(3) 0.005(3) 0.002(2)
C65 0.0214(17) 0.0259(18) 0.056(2) -0.0096(16) 0.0014(16) -0.0002(13)
C66 0.0344(19) 0.0296(18) 0.0231(17) -0.0088(13) -0.0067(14) -0.0039(13)
C67 0.046(2) 0.042(2) 0.047(2) -0.0085(18) -0.0249(19) -0.0063(17)
C68 0.174(6) 0.037(3) 0.144(6) -0.033(3) -0.134(5) 0.014(3)
C69 0.038(2) 0.069(3) 0.039(2) -0.036(2) -0.0008(17) -0.0170(19)
C70 0.0338(19) 0.0368(19) 0.0315(19) -0.0216(15) -0.0060(15) -0.0005(14)
C71 0.0208(16) 0.0189(15) 0.0225(15) -0.0048(12) -0.0013(12) -0.0046(11)
C72 0.039(2) 0.044(2) 0.041(2) -0.0161(17) 0.0153(17) -0.0230(16)
C73 0.039(3) 0.181(7) 0.136(6) -0.106(5) 0.037(3) -0.051(4)
C74 0.040(2) 0.071(3) 0.068(3) -0.018(2) -0.013(2) -0.026(2)
C75 0.054(3) 0.064(3) 0.036(2) -0.0026(19) -0.0158(19) -0.035(2)
C76 0.0239(16) 0.0219(15) 0.0189(15) -0.0075(12) -0.0033(12) -0.0001(12)
C77 0.0221(17) 0.0375(19) 0.0244(17) -0.0102(14) 0.0016(13) 0.0018(13)
C78 0.0326(19) 0.043(2) 0.0206(17) -0.0086(14) 0.0031(14) 0.0051(15)
C79 0.034(2) 0.048(2) 0.0198(17) -0.0078(15) -0.0026(14) 0.0014(15)
C80 0.0239(17) 0.043(2) 0.0206(16) -0.0131(14) -0.0044(13) -0.0020(14)
C81 0.0224(16) 0.0244(16) 0.0197(15) -0.0064(12) -0.0017(12) -0.0077(12)
C82 0.039(2) 0.0337(19) 0.0223(17) -0.0048(14) -0.0027(15) -0.0146(14)
C83 0.0315(19) 0.040(2) 0.038(2) -0.0157(16) -0.0080(16) 0.0018(15)
C84 0.035(2) 0.061(2) 0.0242(18) -0.0131(16) -0.0015(15) -0.0272(17)
C85 0.038(2) 0.064(3) 0.0289(19) -0.0138(17) 0.0038(16) -0.0324(18)
C86 0.0203(15) 0.0175(15) 0.0184(15) -0.0035(11) 0.0007(12) -0.0047(11)
C87 0.0178(15) 0.0230(16) 0.0284(17) -0.0028(12) -0.0047(13) -0.0052(11)
C88 0.0216(17) 0.0305(18) 0.040(2) -0.0121(15) 0.0031(14) -0.0036(13)
C89 0.0283(18) 0.0327(18) 0.0228(17) -0.0032(13) 0.0068(14) -0.0122(13)
C90 0.0250(17) 0.0265(17) 0.0179(15) -0.0003(12) 0.0003(13) -0.0062(12)
C91 0.0185(15) 0.0182(15) 0.0178(15) -0.0045(11) -0.0013(12) -0.0002(11)
C92 0.0219(16) 0.0338(18) 0.0210(16) -0.0015(13) -0.0026(13) -0.0004(13)
C93 0.034(2) 0.082(3) 0.029(2) 0.0129(19) -0.0125(17) -0.009(2)
C94 0.041(2) 0.043(2) 0.0222(18) -0.0036(15) -0.0044(15) -0.0028(16)
C95 0.0276(17) 0.0243(16) 0.0192(15) -0.0021(12) 0.0019(13) -0.0028(12)
C96 0.0165(14) 0.0178(15) 0.0189(15) -0.0044(11) -0.0019(11) 0.0007(11)
C97 0.0194(16) 0.047(2) 0.0239(17) -0.0110(15) -0.0066(13) 0.0040(14)
C98 0.027(2) 0.077(3) 0.048(2) -0.033(2) 0.0031(17) -0.0166(18)
C99 0.0211(17) 0.040(2) 0.040(2) -0.0066(16) 0.0081(15) -0.0035(14)
C100 0.0232(17) 0.0364(19) 0.0248(17) 0.0002(14) 0.0064(14) 0.0024(13)
O1 0.0137(10) 0.0247(11) 0.0147(10) -0.0047(8) -0.0029(8) 0.0004(8)
O2 0.0163(10) 0.0161(10) 0.0215(11) -0.0042(8) 0.0011(8) -0.0019(7)
O3 0.0194(11) 0.0224(11) 0.0152(10) -0.0057(8) -0.0001(8) -0.0059(8)
O4 0.0157(10) 0.0225(11) 0.0243(11) -0.0037(8) -0.0028(8) -0.0001(8)
O5 0.0184(11) 0.0256(11) 0.0150(10) -0.0036(8) 0.0005(8) -0.0037(8)
O6 0.0216(11) 0.0170(10) 0.0283(12) -0.0090(8) -0.0030(9) -0.0028(8)
O7 0.0381(13) 0.0169(11) 0.0206(11) -0.0047(8) 0.0013(9) -0.0041(9)
O8 0.0214(11) 0.0176(10) 0.0219(11) -0.0068(8) 0.0027(8) -0.0037(8)
O9 0.0208(11) 0.0130(10) 0.0328(12) -0.0075(8) 0.0018(9) -0.0016(8)
O10 0.0224(11) 0.0124(10) 0.0262(11) -0.0059(8) 0.0013(9) -0.0043(8)
O11 0.0383(14) 0.0192(11) 0.0304(12) -0.0023(9) -0.0192(10) -0.0045(9)
O12 0.0312(13) 0.0216(12) 0.0380(13) -0.0081(10) 0.0147(10) -0.0071(9)
O13 0.0167(11) 0.0328(13) 0.0532(15) -0.0246(11) 0.0004(10) -0.0039(9)
O14 0.0419(14) 0.0223(12) 0.0183(11) -0.0025(9) 0.0089(10) 0.0022(9)
O15 0.0238(11) 0.0157(10) 0.0204(11) -0.0049(8) 0.0033(9) -0.0038(8)
O16 0.0301(12) 0.0269(12) 0.0210(11) -0.0044(9) -0.0122(9) -0.0011(9)
O17 0.0254(11) 0.0198(11) 0.0219(11) -0.0079(8) 0.0051(9) -0.0068(8)
O18 0.0179(11) 0.0202(11) 0.0279(12) -0.0099(9) -0.0030(9) 0.0003(8)
O19 0.0297(12) 0.0224(11) 0.0147(10) -0.0031(8) 0.0011(9) 0.0009(8)
O20 0.0186(11) 0.0195(11) 0.0216(11) -0.0010(8) 0.0028(8) -0.0018(8)
O21 0.0252(11) 0.0146(10) 0.0224(11) -0.0054(8) 0.0021(9) -0.0030(8)
O22 0.0255(12) 0.0206(11) 0.0247(11) -0.0081(9) -0.0027(9) -0.0015(8)
O23 0.0212(11) 0.0159(10) 0.0246(11) -0.0051(8) -0.0002(9) -0.0031(8)
O24 0.0248(11) 0.0166(10) 0.0241(11) -0.0072(8) -0.0013(9) 0.0004(8)
O25 0.0202(11) 0.0174(10) 0.0245(11) -0.0073(8) -0.0009(9) -0.0011(8)
O26 0.0176(11) 0.0233(11) 0.0285(12) -0.0061(9) 0.0007(9) -0.0060(8)
O27 0.0258(12) 0.0300(12) 0.0142(10) -0.0033(8) -0.0013(9) -0.0106(9)
O28 0.0156(10) 0.0220(11) 0.0218(11) -0.0059(8) -0.0014(8) -0.0008(8)
O29 0.0206(11) 0.0207(11) 0.0177(10) -0.0036(8) 0.0019(8) -0.0012(8)
O30 0.0171(10) 0.0293(11) 0.0161(10) -0.0077(8) -0.0036(8) 0.0002(8)
Si1 0.0139(4) 0.0154(4) 0.0144(4) -0.0039(3) -0.0014(3) -0.0016(3)
Si2 0.0142(4) 0.0129(4) 0.0139(4) -0.0042(3) -0.0016(3) -0.0018(3)
Si3 0.0141(4) 0.0125(4) 0.0164(4) -0.0045(3) 0.0001(3) -0.0019(3)
Si4 0.0142(4) 0.0138(4) 0.0143(4) -0.0021(3) 0.0003(3) -0.0017(3)
Si5 0.0160(4) 0.0156(4) 0.0143(4) -0.0026(3) -0.0007(3) -0.0011(3)
Si6 0.0179(4) 0.0147(4) 0.0189(4) -0.0048(3) -0.0033(3) -0.0036(3)
Si7 0.0182(4) 0.0120(4) 0.0175(4) -0.0025(3) -0.0031(3) -0.0028(3)
Si8 0.0212(4) 0.0120(4) 0.0187(4) -0.0035(3) 0.0047(3) -0.0010(3)
Si9 0.0189(4) 0.0149(4) 0.0177(4) -0.0049(3) 0.0035(3) -0.0008(3)
Si10 0.0236(4) 0.0165(4) 0.0150(4) -0.0062(3) -0.0011(3) -0.0026(3)
Si11 0.0151(4) 0.0144(4) 0.0150(4) -0.0028(3) -0.0023(3) -0.0012(3)
Si12 0.0158(4) 0.0162(4) 0.0147(4) -0.0022(3) 0.0003(3) 0.0007(3)
Si13 0.0154(4) 0.0150(4) 0.0152(4) -0.0033(3) 0.0000(3) 0.0000(3)
Si14 0.0175(4) 0.0159(4) 0.0148(4) -0.0051(3) -0.0035(3) -0.0001(3)
Si15 0.0159(4) 0.0157(4) 0.0154(4) -0.0046(3) -0.0031(3) -0.0023(3)
Si16 0.0149(4) 0.0153(4) 0.0145(4) -0.0046(3) -0.0017(3) -0.0014(3)
Si17 0.0162(4) 0.0189(4) 0.0150(4) -0.0043(3) -0.0007(3) -0.0048(3)
Si18 0.0157(4) 0.0152(4) 0.0143(4) -0.0025(3) -0.0001(3) -0.0030(3)
Si19 0.0164(4) 0.0144(4) 0.0150(4) -0.0026(3) -0.0006(3) 0.0004(3)
Si20 0.0137(4) 0.0160(4) 0.0145(4) -0.0041(3) -0.0011(3) 0.0005(3)

loop_
_atom_type_symbol
_atom_type_description
_atom_type_scat_dispersion_real
_atom_type_scat_dispersion_imag
_atom_type_scat_source
C C 0.0033 0.0016 'International Tables Vol C Tables 4.2.6.8 and 6.1.1.4'
H H 0.0000 0.0000 'International Tables Vol C Tables 4.2.6.8 and 6.1.1.4'
O O 0.0106 0.0060 'International Tables Vol C Tables 4.2.6.8 and 6.1.1.4'
Si Si 0.0817 0.0704 'International Tables Vol C Tables 4.2.6.8 and 6.1.1.4'

loop_
_geom_angle_atom_site_label_1
_geom_angle_atom_site_label_2
_geom_angle_atom_site_label_3
_geom_angle
_geom_angle_site_symmetry_1
_geom_angle_site_symmetry_3
C2 C1 C5 103.4(2) . .
C2 C1 Si1 114.7(2) . .
C5 C1 Si1 115.4(2) . .
C2 C1 H1 107.6 . .
C5 C1 H1 107.6 . .
Si1 C1 H1 107.6 . .
C3 C2 C1 103.9(2) . .
C3 C2 H2A 111.0 . .
C1 C2 H2A 111.0 . .
C3 C2 H2B 111.0 . .
C1 C2 H2B 111.0 . .
H2A C2 H2B 109.0 . .
C4 C3 C2 104.6(3) . .
C4 C3 H3A 110.8 . .
C2 C3 H3A 110.8 . .
C4 C3 H3B 110.8 . .
C2 C3 H3B 110.8 . .
H3A C3 H3B 108.9 . .
C3 C4 C5 107.1(3) . .
C3 C4 H4A 110.3 . .
C5 C4 H4A 110.3 . .
C3 C4 H4B 110.3 . .
C5 C4 H4B 110.3 . .
H4A C4 H4B 108.6 . .
C4 C5 C1 105.8(3) . .
C4 C5 H5A 110.6 . .
C1 C5 H5A 110.6 . .
C4 C5 H5B 110.6 . .
C1 C5 H5B 110.6 . .
H5A C5 H5B 108.7 . .
C7 C6 C10 103.9(2) . .
C7 C6 Si2 115.1(2) . .
C10 C6 Si2 116.4(2) . .
C7 C6 H6 107.0 . .
C10 C6 H6 107.0 . .
Si2 C6 H6 107.0 . .
C8 C7 C6 107.0(3) . .
C8 C7 H7A 110.3 . .
C6 C7 H7A 110.3 . .
C8 C7 H7B 110.3 . .
C6 C7 H7B 110.3 . .
H7A C7 H7B 108.6 . .
C7 C8 C9 105.8(3) . .
C7 C8 H8A 110.6 . .
C9 C8 H8A 110.6 . .
C7 C8 H8B 110.6 . .
C9 C8 H8B 110.6 . .
H8A C8 H8B 108.7 . .
C10 C9 C8 103.8(3) . .
C10 C9 H9A 111.0 . .
C8 C9 H9A 111.0 . .
C10 C9 H9B 111.0 . .
C8 C9 H9B 111.0 . .
H9A C9 H9B 109.0 . .
C9 C10 C6 103.1(2) . .
C9 C10 H10A 111.1 . .
C6 C10 H10A 111.1 . .
C9 C10 H10B 111.1 . .
C6 C10 H10B 111.1 . .
H10A C10 H10B 109.1 . .
C15 C11 C12 104.3(2) . .
C15 C11 Si3 113.8(2) . .
C12 C11 Si3 114.4(2) . .
C15 C11 H11 108.0 . .
C12 C11 H11 108.0 . .
Si3 C11 H11 108.0 . .
C13 C12 C11 106.1(2) . .
C13 C12 H12A 110.5 . .
C11 C12 H12A 110.5 . .
C13 C12 H12B 110.5 . .
C11 C12 H12B 110.5 . .
H12A C12 H12B 108.7 . .
C14 C13 C12 106.2(3) . .
C14 C13 H13A 110.5 . .
C12 C13 H13A 110.5 . .
C14 C13 H13B 110.5 . .
C12 C13 H13B 110.5 . .
H13A C13 H13B 108.7 . .
C13 C14 C15 103.8(3) . .
C13 C14 H14A 111.0 . .
C15 C14 H14A 111.0 . .
C13 C14 H14B 111.0 . .
C15 C14 H14B 111.0 . .
H14A C14 H14B 109.0 . .
C14 C15 C11 103.2(2) . .
C14 C15 H15A 111.1 . .
C11 C15 H15A 111.1 . .
C14 C15 H15B 111.1 . .
C11 C15 H15B 111.1 . .
H15A C15 H15B 109.1 . .
C17 C16 C20 104.3(2) . .
C17 C16 Si4 115.4(2) . .
C20 C16 Si4 113.3(2) . .
C17 C16 H16 107.8 . .
C20 C16 H16 107.8 . .
Si4 C16 H16 107.8 . .
C18 C17 C16 105.0(3) . .
C18 C17 H17A 110.8 . .
C16 C17 H17A 110.8 . .
C18 C17 H17B 110.8 . .
C16 C17 H17B 110.8 . .
H17A C17 H17B 108.8 . .
C19 C18 C17 103.9(3) . .
C19 C18 H18A 111.0 . .
C17 C18 H18A 111.0 . .
C19 C18 H18B 111.0 . .
C17 C18 H18B 111.0 . .
H18A C18 H18B 109.0 . .
C18 C19 C20 106.3(3) . .
C18 C19 H19A 110.5 . .
C20 C19 H19A 110.5 . .
C18 C19 H19B 110.5 . .
C20 C19 H19B 110.5 . .
H19A C19 H19B 108.7 . .
C19 C20 C16 106.8(3) . .
C19 C20 H20A 110.4 . .
C16 C20 H20A 110.4 . .
C19 C20 H20B 110.4 . .
C16 C20 H20B 110.4 . .
H20A C20 H20B 108.6 . .
C25 C21 C22 105.1(2) . .
C25 C21 Si5 114.4(2) . .
C22 C21 Si5 114.9(2) . .
C25 C21 H21 107.3 . .
C22 C21 H21 107.3 . .
Si5 C21 H21 107.3 . .
C23 C22 C21 105.6(3) . .
C23 C22 H22A 110.6 . .
C21 C22 H22A 110.6 . .
C23 C22 H22B 110.6 . .
C21 C22 H22B 110.6 . .
H22A C22 H22B 108.8 . .
C24 C23 C22 107.8(3) . .
C24 C23 H23A 110.1 . .
C22 C23 H23A 110.1 . .
C24 C23 H23B 110.1 . .
C22 C23 H23B 110.1 . .
H23A C23 H23B 108.5 . .
C23 C24 C25 106.5(3) . .
C23 C24 H24A 110.4 . .
C25 C24 H24A 110.4 . .
C23 C24 H24B 110.4 . .
C25 C24 H24B 110.4 . .
H24A C24 H24B 108.6 . .
C24 C25 C21 103.6(3) . .
C24 C25 H25A 111.0 . .
C21 C25 H25A 111.0 . .
C24 C25 H25B 111.0 . .
C21 C25 H25B 111.0 . .
H25A C25 H25B 109.0 . .
C27 C26 C30 103.7(3) . .
C27 C26 Si6 114.8(2) . .
C30 C26 Si6 115.2(2) . .
C27 C26 H26 107.6 . .
C30 C26 H26 107.6 . .
Si6 C26 H26 107.6 . .
C28 C27 C26 105.1(4) . .
C28 C27 H27A 110.7 . .
C26 C27 H27A 110.7 . .
C28 C27 H27B 110.7 . .
C26 C27 H27B 110.7 . .
H27A C27 H27B 108.8 . .
C29 C28 C27 109.3(4) . .
C29 C28 H28A 109.8 . .
C27 C28 H28A 109.8 . .
C29 C28 H28B 109.8 . .
C27 C28 H28B 109.8 . .
H28A C28 H28B 108.3 . .
C28 C29 C30 107.6(4) . .
C28 C29 H29A 110.2 . .
C30 C29 H29A 110.2 . .
C28 C29 H29B 110.2 . .
C30 C29 H29B 110.2 . .
H29A C29 H29B 108.5 . .
C29 C30 C26 105.1(3) . .
C29 C30 H30A 110.7 . .
C26 C30 H30A 110.7 . .
C29 C30 H30B 110.7 . .
C26 C30 H30B 110.7 . .
H30A C30 H30B 108.8 . .
C35 C31 C32 104.3(2) . .
C35 C31 Si7 113.05(19) . .
C32 C31 Si7 113.99(19) . .
C35 C31 H31 108.4 . .
C32 C31 H31 108.4 . .
Si7 C31 H31 108.4 . .
C33 C32 C31 106.6(3) . .
C33 C32 H32A 110.4 . .
C31 C32 H32A 110.4 . .
C33 C32 H32B 110.4 . .
C31 C32 H32B 110.4 . .
H32A C32 H32B 108.6 . .
C34 C33 C32 105.5(3) . .
C34 C33 H33A 110.6 . .
C32 C33 H33A 110.6 . .
C34 C33 H33B 110.6 . .
C32 C33 H33B 110.6 . .
H33A C33 H33B 108.8 . .
C35 C34 C33 103.4(3) . .
C35 C34 H34A 111.1 . .
C33 C34 H34A 111.1 . .
C35 C34 H34B 111.1 . .
C33 C34 H34B 111.1 . .
H34A C34 H34B 109.0 . .
C34 C35 C31 103.9(2) . .
C34 C35 H35A 111.0 . .
C31 C35 H35A 111.0 . .
C34 C35 H35B 111.0 . .
C31 C35 H35B 111.0 . .
H35A C35 H35B 109.0 . .
C37 C36 C40 102.5(3) . .
C37 C36 Si8 115.0(2) . .
C40 C36 Si8 114.8(2) . .
C37 C36 H36 108.0 . .
C40 C36 H36 108.0 . .
Si8 C36 H36 108.0 . .
C38 C37 C36 105.6(3) . .
C38 C37 H37A 110.6 . .
C36 C37 H37A 110.6 . .
C38 C37 H37B 110.6 . .
C36 C37 H37B 110.6 . .
H37A C37 H37B 108.7 . .
C39 C38 C37 107.1(3) . .
C39 C38 H38A 110.3 . .
C37 C38 H38A 110.3 . .
C39 C38 H38B 110.3 . .
C37 C38 H38B 110.3 . .
H38A C38 H38B 108.6 . .
C38 C39 C40 105.6(3) . .
C38 C39 H39A 110.6 . .
C40 C39 H39A 110.6 . .
C38 C39 H39B 110.6 . .
C40 C39 H39B 110.6 . .
H39A C39 H39B 108.7 . .
C39 C40 C36 104.2(3) . .
C39 C40 H40A 110.9 . .
C36 C40 H40A 110.9 . .
C39 C40 H40B 110.9 . .
C36 C40 H40B 110.9 . .
H40A C40 H40B 108.9 . .
C42 C41 C45 103.8(2) . .
C42 C41 Si9 114.0(2) . .
C45 C41 Si9 113.9(2) . .
C42 C41 H41 108.3 . .
C45 C41 H41 108.3 . .
Si9 C41 H41 108.3 . .
C43 C42 C41 104.1(3) . .
C43 C42 H42A 110.9 . .
C41 C42 H42A 110.9 . .
C43 C42 H42B 110.9 . .
C41 C42 H42B 110.9 . .
H42A C42 H42B 109.0 . .
C44 C43 C42 103.5(3) . .
C44 C43 H43A 111.1 . .
C42 C43 H43A 111.1 . .
C44 C43 H43B 111.1 . .
C42 C43 H43B 111.1 . .
H43A C43 H43B 109.0 . .
C43 C44 C45 105.2(3) . .
C43 C44 H44A 110.7 . .
C45 C44 H44A 110.7 . .
C43 C44 H44B 110.7 . .
C45 C44 H44B 110.7 . .
H44A C44 H44B 108.8 . .
C44 C45 C41 106.9(2) . .
C44 C45 H45A 110.4 . .
C41 C45 H45A 110.4 . .
C44 C45 H45B 110.4 . .
C41 C45 H45B 110.4 . .
H45A C45 H45B 108.6 . .
C47 C46 C50 101.8(4) . .
C47 C46 Si10 118.0(4) . .
C50 C46 Si10 117.5(3) . .
C47 C46 H46 106.2 . .
C50 C46 H46 106.2 . .
Si10 C46 H46 106.2 . .
C46 C47 C48 106.8(5) . .
C46 C47 H47A 110.4 . .
C48 C47 H47A 110.4 . .
C46 C47 H47B 110.4 . .
C48 C47 H47B 110.3 . .
H47A C47 H47B 108.6 . .
C49 C48 C47 105.7(5) . .
C49 C48 H48A 110.6 . .
C47 C48 H48A 110.6 . .
C49 C48 H48B 110.6 . .
C47 C48 H48B 110.6 . .
H48A C48 H48B 108.7 . .
C48 C49 C50 107.3(4) . .
C48 C49 H49A 110.3 . .
C50 C49 H49A 110.2 . .
C48 C49 H49B 110.2 . .
C50 C49 H49B 110.2 . .
H49A C49 H49B 108.5 . .
C46 C50 C49 102.1(3) . .
C46 C50 H50A 111.4 . .
C49 C50 H50A 111.4 . .
C46 C50 H50B 111.3 . .
C49 C50 H50B 111.4 . .
H50A C50 H50B 109.2 . .
C55 C51 C52 105.2(2) . .
C55 C51 Si11 113.9(2) . .
C52 C51 Si11 110.75(19) . .
C55 C51 H51 108.9 . .
C52 C51 H51 108.9 . .
Si11 C51 H51 108.9 . .
C53 C52 C51 105.3(3) . .
C53 C52 H52A 110.7 . .
C51 C52 H52A 110.7 . .
C53 C52 H52B 110.7 . .
C51 C52 H52B 110.7 . .
H52A C52 H52B 108.8 . .
C54 C53 C52 112.3(6) . .
C54 C53 C54' 32.2(11) . .
C52 C53 C54' 107.2(4) . .
C54 C53 H53A 109.2 . .
C52 C53 H53A 109.2 . .
C54' C53 H53A 82.0 . .
C54 C53 H53B 109.1 . .
C52 C53 H53B 109.2 . .
C54' C53 H53B 136.2 . .
H53A C53 H53B 107.9 . .
C53 C54 C55 111.4(9) . .
C53 C54 H54A 109.3 . .
C55 C54 H54A 109.3 . .
C53 C54 H54B 109.3 . .
C55 C54 H54B 109.3 . .
H54A C54 H54B 108.0 . .
C55 C54' C53 103.7(5) . .
C55 C54' H54C 111.0 . .
C53 C54' H54C 111.0 . .
C55 C54' H54D 111.0 . .
C53 C54' H54D 111.0 . .
H54C C54' H54D 109.0 . .
C54' C55 C51 107.3(3) . .
C54' C55 C54 30.2(7) . .
C51 C55 C54 101.4(5) . .
C54' C55 H55A 82.1 . .
C51 C55 H55A 111.5 . .
C54 C55 H55A 111.5 . .
C54' C55 H55B 130.9 . .
C51 C55 H55B 111.5 . .
C54 C55 H55B 111.5 . .
H55A C55 H55B 109.3 . .
C60 C56 C57 104.4(3) . .
C60 C56 Si12 114.2(2) . .
C57 C56 Si12 113.6(2) . .
C60 C56 H56 108.1 . .
C57 C56 H56 108.1 . .
Si12 C56 H56 108.1 . .
C58 C57 C56 106.1(3) . .
C58 C57 H57A 110.5 . .
C56 C57 H57A 110.5 . .
C58 C57 H57B 110.5 . .
C56 C57 H57B 110.5 . .
H57A C57 H57B 108.7 . .
C59' C58 C59 26.7(5) . .
C59' C58 C57 111.3(5) . .
C59 C58 C57 102.1(7) . .
C59' C58 H58A 84.8 . .
C59 C58 H58A 111.4 . .
C57 C58 H58A 111.4 . .
C59' C58 H58B 125.4 . .
C59 C58 H58B 111.4 . .
C57 C58 H58B 111.4 . .
H58A C58 H58B 109.2 . .
C60 C59 C58 109.6(9) . .
C60 C59 H59A 109.8 . .
C58 C59 H59A 109.8 . .
C60 C59 H59B 109.8 . .
C58 C59 H59B 109.8 . .
H59A C59 H59B 108.2 . .
C58 C59' C60 106.2(7) . .
C58 C59' H59C 110.5 . .
C60 C59' H59C 110.5 . .
C58 C59' H59D 110.5 . .
C60 C59' H59D 110.5 . .
H59C C59' H59D 108.7 . .
C59 C60 C59' 26.3(6) . .
C59 C60 C56 107.1(6) . .
C59' C60 C56 106.5(5) . .
C59 C60 H60A 110.3 . .
C59' C60 H60A 131.4 . .
C56 C60 H60A 110.3 . .
C59 C60 H60B 110.3 . .
C59' C60 H60B 86.7 . .
C56 C60 H60B 110.3 . .
H60A C60 H60B 108.5 . .
C62 C61 C65 103.2(2) . .
C62 C61 Si13 115.5(2) . .
C65 C61 Si13 115.8(2) . .
C62 C61 H61 107.3 . .
C65 C61 H61 107.3 . .
Si13 C61 H61 107.3 . .
C63 C62 C61 104.5(3) . .
C63 C62 H62A 110.8 . .
C61 C62 H62A 110.8 . .
C63 C62 H62B 110.8 . .
C61 C62 H62B 110.8 . .
H62A C62 H62B 108.9 . .
C64' C63 C62 102.2(3) . .
C64' C63 C64 34.6(5) . .
C62 C63 C64 108.7(4) . .
C64' C63 H63A 81.3 . .
C62 C63 H63A 110.0 . .
C64 C63 H63A 110.0 . .
C64' C63 H63B 139.9 . .
C62 C63 H63B 110.0 . .
C64 C63 H63B 110.0 . .
H63A C63 H63B 108.3 . .
C63 C64 C65 102.0(7) . .
C63 C64 H64A 111.4 . .
C65 C64 H64A 111.4 . .
C63 C64 H64B 111.4 . .
C65 C64 H64B 111.4 . .
H64A C64 H64B 109.2 . .
C63 C64' C65 105.2(4) . .
C63 C64' H64C 110.7 . .
C65 C64' H64C 110.7 . .
C63 C64' H64D 110.7 . .
C65 C64' H64D 110.7 . .
H64C C64' H64D 108.8 . .
C61 C65 C64' 106.8(3) . .
C61 C65 C64 100.6(5) . .
C64' C65 C64 33.4(4) . .
C61 C65 H65A 111.7 . .
C64' C65 H65A 133.0 . .
C64 C65 H65A 111.7 . .
C61 C65 H65B 111.7 . .
C64' C65 H65B 79.2 . .
C64 C65 H65B 111.7 . .
H65A C65 H65B 109.4 . .
C67 C66 C70 104.4(3) . .
C67 C66 Si14 114.8(2) . .
C70 C66 Si14 115.0(2) . .
C67 C66 H66 107.4 . .
C70 C66 H66 107.4 . .
Si14 C66 H66 107.4 . .
C68 C67 C66 105.3(4) . .
C68 C67 H67A 110.7 . .
C66 C67 H67A 110.7 . .
C68 C67 H67B 110.7 . .
C66 C67 H67B 110.7 . .
H67A C67 H67B 108.8 . .
C69 C68 C67 109.4(4) . .
C69 C68 H68A 109.8 . .
C67 C68 H68A 109.8 . .
C69 C68 H68B 109.8 . .
C67 C68 H68B 109.8 . .
H68A C68 H68B 108.2 . .
C68 C69 C70 105.8(3) . .
C68 C69 H69A 110.6 . .
C70 C69 H69A 110.6 . .
C68 C69 H69B 110.6 . .
C70 C69 H69B 110.6 . .
H69A C69 H69B 108.7 . .
C69 C70 C66 103.8(3) . .
C69 C70 H70A 111.0 . .
C66 C70 H70A 111.0 . .
C69 C70 H70B 111.0 . .
C66 C70 H70B 111.0 . .
H70A C70 H70B 109.0 . .
C75 C71 C72 103.7(3) . .
C75 C71 Si15 115.3(2) . .
C72 C71 Si15 115.4(2) . .
C75 C71 H71 107.3 . .
C72 C71 H71 107.3 . .
Si15 C71 H71 107.3 . .
C73 C72 C71 106.1(3) . .
C73 C72 H72A 110.5 . .
C71 C72 H72A 110.5 . .
C73 C72 H72B 110.5 . .
C71 C72 H72B 110.5 . .
H72A C72 H72B 108.7 . .
C74 C73 C72 107.4(4) . .
C74 C73 H73A 110.2 . .
C72 C73 H73A 110.2 . .
C74 C73 H73B 110.2 . .
C72 C73 H73B 110.2 . .
H73A C73 H73B 108.5 . .
C73 C74 C75 104.1(4) . .
C73 C74 H74A 110.9 . .
C75 C74 H74A 110.9 . .
C73 C74 H74B 110.9 . .
C75 C74 H74B 110.9 . .
H74A C74 H74B 108.9 . .
C74 C75 C71 104.5(3) . .
C74 C75 H75A 110.8 . .
C71 C75 H75A 110.8 . .
C74 C75 H75B 110.8 . .
C71 C75 H75B 110.8 . .
H75A C75 H75B 108.9 . .
C77 C76 C80 104.5(2) . .
C77 C76 Si16 115.4(2) . .
C80 C76 Si16 114.4(2) . .
C77 C76 H76 107.3 . .
C80 C76 H76 107.3 . .
Si16 C76 H76 107.3 . .
C76 C77 C78 103.0(3) . .
C76 C77 H77A 111.2 . .
C78 C77 H77A 111.2 . .
C76 C77 H77B 111.2 . .
C78 C77 H77B 111.2 . .
H77A C77 H77B 109.1 . .
C77 C78 C79 102.7(3) . .
C77 C78 H78A 111.2 . .
C79 C78 H78A 111.2 . .
C77 C78 H78B 111.2 . .
C79 C78 H78B 111.2 . .
H78A C78 H78B 109.1 . .
C80 C79 C78 105.6(3) . .
C80 C79 H79A 110.6 . .
C78 C79 H79A 110.6 . .
C80 C79 H79B 110.6 . .
C78 C79 H79B 110.6 . .
H79A C79 H79B 108.7 . .
C79 C80 C76 106.1(3) . .
C79 C80 H80A 110.5 . .
C76 C80 H80A 110.5 . .
C79 C80 H80B 110.5 . .
C76 C80 H80B 110.5 . .
H80A C80 H80B 108.7 . .
C85 C81 C82 104.3(3) . .
C85 C81 Si17 112.3(2) . .
C82 C81 Si17 116.3(2) . .
C85 C81 H81 107.9 . .
C82 C81 H81 107.9 . .
Si17 C81 H81 107.9 . .
C83 C82 C81 106.0(3) . .
C83 C82 H82A 110.5 . .
C81 C82 H82A 110.5 . .
C83 C82 H82B 110.5 . .
C81 C82 H82B 110.5 . .
H82A C82 H82B 108.7 . .
C84 C83 C82 104.5(3) . .
C84 C83 H83A 110.8 . .
C82 C83 H83A 110.8 . .
C84 C83 H83B 110.8 . .
C82 C83 H83B 110.8 . .
H83A C83 H83B 108.9 . .
C85 C84 C83 101.9(3) . .
C85 C84 H84A 111.4 . .
C83 C84 H84A 111.4 . .
C85 C84 H84B 111.4 . .
C83 C84 H84B 111.4 . .
H84A C84 H84B 109.3 . .
C84 C85 C81 104.0(3) . .
C84 C85 H85A 111.0 . .
C81 C85 H85A 111.0 . .
C84 C85 H85B 111.0 . .
C81 C85 H85B 111.0 . .
H85A C85 H85B 109.0 . .
C90 C86 C87 104.4(2) . .
C90 C86 Si18 113.9(2) . .
C87 C86 Si18 112.48(19) . .
C90 C86 H86 108.6 . .
C87 C86 H86 108.6 . .
Si18 C86 H86 108.6 . .
C88 C87 C86 106.6(2) . .
C88 C87 H87A 110.4 . .
C86 C87 H87A 110.4 . .
C88 C87 H87B 110.4 . .
C86 C87 H87B 110.4 . .
H87A C87 H87B 108.6 . .
C89 C88 C87 105.6(2) . .
C89 C88 H88A 110.6 . .
C87 C88 H88A 110.6 . .
C89 C88 H88B 110.6 . .
C87 C88 H88B 110.6 . .
H88A C88 H88B 108.7 . .
C88 C89 C90 103.7(2) . .
C88 C89 H89A 111.0 . .
C90 C89 H89A 111.0 . .
C88 C89 H89B 111.0 . .
C90 C89 H89B 111.0 . .
H89A C89 H89B 109.0 . .
C89 C90 C86 103.7(2) . .
C89 C90 H90A 111.0 . .
C86 C90 H90A 111.0 . .
C89 C90 H90B 111.0 . .
C86 C90 H90B 111.0 . .
H90A C90 H90B 109.0 . .
C92 C91 C95 103.0(2) . .
C92 C91 Si19 114.3(2) . .
C95 C91 Si19 115.11(19) . .
C92 C91 H91 108.0 . .
C95 C91 H91 108.0 . .
Si19 C91 H91 108.0 . .
C93 C92 C91 105.7(3) . .
C93 C92 H92A 110.6 . .
C91 C92 H92A 110.6 . .
C93 C92 H92B 110.6 . .
C91 C92 H92B 110.6 . .
H92A C92 H92B 108.7 . .
C94 C93 C92 107.4(3) . .
C94 C93 H93A 110.2 . .
C92 C93 H93A 110.2 . .
C94 C93 H93B 110.2 . .
C92 C93 H93B 110.2 . .
H93A C93 H93B 108.5 . .
C93 C94 C95 106.5(3) . .
C93 C94 H94A 110.4 . .
C95 C94 H94A 110.4 . .
C93 C94 H94B 110.4 . .
C95 C94 H94B 110.4 . .
H94A C94 H94B 108.6 . .
C94 C95 C91 103.8(2) . .
C94 C95 H95A 111.0 . .
C91 C95 H95A 111.0 . .
C94 C95 H95B 111.0 . .
C91 C95 H95B 111.0 . .
H95A C95 H95B 109.0 . .
C100 C96 C97 104.7(2) . .
C100 C96 Si20 112.13(19) . .
C97 C96 Si20 114.8(2) . .
C100 C96 H96 108.3 . .
C97 C96 H96 108.3 . .
Si20 C96 H96 108.3 . .
C98 C97 C96 106.8(3) . .
C98 C97 H97A 110.4 . .
C96 C97 H97A 110.4 . .
C98 C97 H97B 110.4 . .
C96 C97 H97B 110.4 . .
H97A C97 H97B 108.6 . .
C97 C98 C99 106.2(3) . .
C97 C98 H98A 110.5 . .
C99 C98 H98A 110.5 . .
C97 C98 H98B 110.5 . .
C99 C98 H98B 110.5 . .
H98A C98 H98B 108.7 . .
C100 C99 C98 103.3(3) . .
C100 C99 H99A 111.1 . .
C98 C99 H99A 111.1 . .
C100 C99 H99B 111.1 . .
C98 C99 H99B 111.1 . .
H99A C99 H99B 109.1 . .
C99 C100 C96 104.0(3) . .
C99 C100 H10C 110.9 . .
C96 C100 H10C 110.9 . .
C99 C100 H10D 110.9 . .
C96 C100 H10D 110.9 . .
H10C C100 H10D 109.0 . .
Si1 O1 Si2 144.03(13) . .
Si3 O2 Si2 143.68(13) . .
Si4 O3 Si3 143.49(13) . .
Si4 O4 Si5 153.58(14) . .
Si1 O5 Si5 153.83(14) . .
Si6 O6 Si1 153.88(14) . .
Si5 O7 Si10 155.87(15) . .
Si9 O8 Si4 155.33(14) . .
Si8 O9 Si3 156.26(15) . .
Si2 O10 Si7 155.98(14) . .
Si6 O11 Si7 153.82(15) . .
Si10 O12 Si6 154.16(15) . .
Si10 O13 Si9 150.88(15) . .
Si9 O14 Si8 154.66(15) . .
Si7 O15 Si8 147.37(13) . .
Si15 O16 Si11 164.33(15) . .
Si14 O17 Si15 149.34(13) . .
Si14 O18 Si13 145.18(13) . .
Si12 O19 Si13 161.71(15) . .
Si11 O20 Si12 148.30(13) . .
Si16 O21 Si11 148.12(14) . .
Si12 O22 Si17 149.40(14) . .
Si13 O23 Si18 154.03(14) . .
Si19 O24 Si14 163.66(15) . .
Si20 O25 Si15 151.13(14) . .
Si17 O26 Si16 152.33(14) . .
Si18 O27 Si17 150.73(14) . .
Si18 O28 Si19 148.50(14) . .
Si20 O29 Si19 149.70(13) . .
Si20 O30 Si16 154.59(14) . .
O5 Si1 O6 109.76(11) . .
O5 Si1 O1 108.76(11) . .
O6 Si1 O1 109.83(11) . .
O5 Si1 C1 111.52(12) . .
O6 Si1 C1 108.01(12) . .
O1 Si1 C1 108.95(12) . .
O10 Si2 O2 109.39(10) . .
O10 Si2 O1 109.35(11) . .
O2 Si2 O1 108.44(10) . .
O10 Si2 C6 109.37(12) . .
O2 Si2 C6 110.13(12) . .
O1 Si2 C6 110.16(12) . .
O9 Si3 O2 108.92(10) . .
O9 Si3 O3 109.92(11) . .
O2 Si3 O3 107.84(10) . .
O9 Si3 C11 109.65(12) . .
O2 Si3 C11 112.56(12) . .
O3 Si3 C11 107.91(12) . .
O3 Si4 O4 108.98(11) . .
O3 Si4 O8 109.07(10) . .
O4 Si4 O8 109.77(11) . .
O3 Si4 C16 108.84(12) . .
O4 Si4 C16 111.80(12) . .
O8 Si4 C16 108.34(12) . .
O7 Si5 O4 109.21(11) . .
O7 Si5 O5 108.72(11) . .
O4 Si5 O5 109.68(11) . .
O7 Si5 C21 110.23(12) . .
O4 Si5 C21 108.89(12) . .
O5 Si5 C21 110.09(12) . .
O12 Si6 O11 109.51(13) . .
O12 Si6 O6 108.96(11) . .
O11 Si6 O6 109.19(11) . .
O12 Si6 C26 109.74(13) . .
O11 Si6 C26 108.98(13) . .
O6 Si6 C26 110.45(13) . .
O11 Si7 O15 109.52(12) . .
O11 Si7 O10 109.56(11) . .
O15 Si7 O10 109.29(10) . .
O11 Si7 C31 108.98(13) . .
O15 Si7 C31 111.67(12) . .
O10 Si7 C31 107.79(12) . .
O9 Si8 O14 110.10(11) . .
O9 Si8 O15 109.11(11) . .
O14 Si8 O15 108.40(12) . .
O9 Si8 C36 109.01(12) . .
O14 Si8 C36 110.23(13) . .
O15 Si8 C36 109.97(12) . .
O14 Si9 O8 110.04(11) . .
O14 Si9 O13 109.52(13) . .
O8 Si9 O13 108.91(11) . .
O14 Si9 C41 110.31(12) . .
O8 Si9 C41 108.29(12) . .
O13 Si9 C41 109.74(13) . .
O12 Si10 O13 108.21(13) . .
O12 Si10 O7 109.89(11) . .
O13 Si10 O7 110.25(12) . .
O12 Si10 C46 108.95(18) . .
O13 Si10 C46 110.13(17) . .
O7 Si10 C46 109.39(15) . .
O20 Si11 O16 108.20(12) . .
O20 Si11 O21 109.27(11) . .
O16 Si11 O21 109.57(11) . .
O20 Si11 C51 111.02(12) . .
O16 Si11 C51 110.79(12) . .
O21 Si11 C51 107.97(12) . .
O19 Si12 O22 109.06(11) . .
O19 Si12 O20 109.10(11) . .
O22 Si12 O20 109.78(11) . .
O19 Si12 C56 110.73(13) . .
O22 Si12 C56 109.32(13) . .
O20 Si12 C56 108.84(13) . .
O19 Si13 O23 109.69(11) . .
O19 Si13 O18 108.89(11) . .
O23 Si13 O18 108.69(11) . .
O19 Si13 C61 109.60(12) . .
O23 Si13 C61 110.46(12) . .
O18 Si13 C61 109.49(12) . .
O17 Si14 O18 108.39(11) . .
O17 Si14 O24 109.48(11) . .
O18 Si14 O24 109.97(11) . .
O17 Si14 C66 110.91(13) . .
O18 Si14 C66 108.65(13) . .
O24 Si14 C66 109.42(13) . .
O16 Si15 O17 109.39(12) . .
O16 Si15 O25 108.85(11) . .
O17 Si15 O25 108.93(11) . .
O16 Si15 C71 110.14(12) . .
O17 Si15 C71 108.74(12) . .
O25 Si15 C71 110.76(12) . .
O21 Si16 O30 109.27(11) . .
O21 Si16 O26 108.78(11) . .
O30 Si16 O26 109.09(11) . .
O21 Si16 C76 110.76(12) . .
O30 Si16 C76 109.32(12) . .
O26 Si16 C76 109.59(13) . .
O26 Si17 O27 107.43(11) . .
O26 Si17 O22 109.49(11) . .
O27 Si17 O22 109.83(11) . .
O26 Si17 C81 112.46(13) . .
O27 Si17 C81 108.50(12) . .
O22 Si17 C81 109.09(12) . .
O27 Si18 O28 109.45(11) . .
O27 Si18 O23 109.46(11) . .
O28 Si18 O23 109.62(11) . .
O27 Si18 C86 108.91(12) . .
O28 Si18 C86 111.08(12) . .
O23 Si18 C86 108.29(12) . .
O24 Si19 O29 109.23(11) . .
O24 Si19 O28 108.91(11) . .
O29 Si19 O28 109.04(11) . .
O24 Si19 C91 109.82(12) . .
O29 Si19 C91 109.39(12) . .
O28 Si19 C91 110.43(12) . .
O30 Si20 O29 108.72(11) . .
O30 Si20 O25 109.88(11) . .
O29 Si20 O25 109.60(11) . .
O30 Si20 C96 109.06(12) . .
O29 Si20 C96 111.71(12) . .
O25 Si20 C96 107.86(12) . .

loop_
_geom_bond_atom_site_label_1
_geom_bond_atom_site_label_2
_geom_bond_distance
_geom_bond_site_symmetry_2
C1 C2 1.530(4) .
C1 C5 1.548(4) .
C1 Si1 1.843(3) .
C1 H1 1.0000 .
C2 C3 1.521(4) .
C2 H2A 0.9900 .
C2 H2B 0.9900 .
C3 C4 1.510(5) .
C3 H3A 0.9900 .
C3 H3B 0.9900 .
C4 C5 1.537(5) .
C4 H4A 0.9900 .
C4 H4B 0.9900 .
C5 H5A 0.9900 .
C5 H5B 0.9900 .
C6 C7 1.532(4) .
C6 C10 1.532(4) .
C6 Si2 1.837(3) .
C6 H6 1.0000 .
C7 C8 1.529(5) .
C7 H7A 0.9900 .
C7 H7B 0.9900 .
C8 C9 1.532(5) .
C8 H8A 0.9900 .
C8 H8B 0.9900 .
C9 C10 1.528(4) .
C9 H9A 0.9900 .
C9 H9B 0.9900 .
C10 H10A 0.9900 .
C10 H10B 0.9900 .
C11 C15 1.544(4) .
C11 C12 1.556(4) .
C11 Si3 1.838(3) .
C11 H11 1.0000 .
C12 C13 1.538(4) .
C12 H12A 0.9900 .
C12 H12B 0.9900 .
C13 C14 1.511(5) .
C13 H13A 0.9900 .
C13 H13B 0.9900 .
C14 C15 1.529(4) .
C14 H14A 0.9900 .
C14 H14B 0.9900 .
C15 H15A 0.9900 .
C15 H15B 0.9900 .
C16 C17 1.540(4) .
C16 C20 1.558(4) .
C16 Si4 1.844(3) .
C16 H16 1.0000 .
C17 C18 1.521(4) .
C17 H17A 0.9900 .
C17 H17B 0.9900 .
C18 C19 1.507(5) .
C18 H18A 0.9900 .
C18 H18B 0.9900 .
C19 C20 1.518(5) .
C19 H19A 0.9900 .
C19 H19B 0.9900 .
C20 H20A 0.9900 .
C20 H20B 0.9900 .
C21 C25 1.545(4) .
C21 C22 1.547(4) .
C21 Si5 1.841(3) .
C21 H21 1.0000 .
C22 C23 1.536(5) .
C22 H22A 0.9900 .
C22 H22B 0.9900 .
C23 C24 1.458(6) .
C23 H23A 0.9900 .
C23 H23B 0.9900 .
C24 C25 1.518(5) .
C24 H24A 0.9900 .
C24 H24B 0.9900 .
C25 H25A 0.9900 .
C25 H25B 0.9900 .
C26 C27 1.531(5) .
C26 C30 1.533(5) .
C26 Si6 1.846(3) .
C26 H26 1.0000 .
C27 C28 1.514(6) .
C27 H27A 0.9900 .
C27 H27B 0.9900 .
C28 C29 1.446(8) .
C28 H28A 0.9900 .
C28 H28B 0.9900 .
C29 C30 1.509(6) .
C29 H29A 0.9900 .
C29 H29B 0.9900 .
C30 H30A 0.9900 .
C30 H30B 0.9900 .
C31 C35 1.539(4) .
C31 C32 1.555(4) .
C31 Si7 1.842(3) .
C31 H31 1.0000 .
C32 C33 1.528(5) .
C32 H32A 0.9900 .
C32 H32B 0.9900 .
C33 C34 1.525(5) .
C33 H33A 0.9900 .
C33 H33B 0.9900 .
C34 C35 1.519(4) .
C34 H34A 0.9900 .
C34 H34B 0.9900 .
C35 H35A 0.9900 .
C35 H35B 0.9900 .
C36 C37 1.544(4) .
C36 C40 1.547(4) .
C36 Si8 1.838(3) .
C36 H36 1.0000 .
C37 C38 1.542(5) .
C37 H37A 0.9900 .
C37 H37B 0.9900 .
C38 C39 1.529(5) .
C38 H38A 0.9900 .
C38 H38B 0.9900 .
C39 C40 1.542(5) .
C39 H39A 0.9900 .
C39 H39B 0.9900 .
C40 H40A 0.9900 .
C40 H40B 0.9900 .
C41 C42 1.550(4) .
C41 C45 1.561(4) .
C41 Si9 1.837(3) .
C41 H41 1.0000 .
C42 C43 1.521(4) .
C42 H42A 0.9900 .
C42 H42B 0.9900 .
C43 C44 1.519(4) .
C43 H43A 0.9900 .
C43 H43B 0.9900 .
C44 C45 1.535(4) .
C44 H44A 0.9900 .
C44 H44B 0.9900 .
C45 H45A 0.9900 .
C45 H45B 0.9900 .
C46 C47 1.448(7) .
C46 C50 1.510(5) .
C46 Si10 1.839(4) .
C46 H46 1.0000 .
C47 C48 1.515(7) .
C47 H47A 0.9900 .
C47 H47B 0.9900 .
C48 C49 1.421(8) .
C48 H48A 0.9900 .
C48 H48B 0.9900 .
C49 C50 1.561(6) .
C49 H49A 0.9900 .
C49 H49B 0.9900 .
C50 H50A 0.9900 .
C50 H50B 0.9900 .
C51 C55 1.548(4) .
C51 C52 1.557(4) .
C51 Si11 1.838(3) .
C51 H51 1.0000 .
C52 C53 1.514(5) .
C52 H52A 0.9900 .
C52 H52B 0.9900 .
C53 C54 1.250(12) .
C53 C54' 1.522(10) .
C53 H53A 0.9900 .
C53 H53B 0.9900 .
C54 C55 1.603(13) .
C54 H54A 0.9900 .
C54 H54B 0.9900 .
C54' C55 1.487(6) .
C54' H54C 0.9900 .
C54' H54D 0.9900 .
C55 H55A 0.9900 .
C55 H55B 0.9900 .
C56 C60 1.543(5) .
C56 C57 1.545(4) .
C56 Si12 1.841(3) .
C56 H56 1.0000 .
C57 C58 1.513(6) .
C57 H57A 0.9900 .
C57 H57B 0.9900 .
C58 C59' 1.443(14) .
C58 C59 1.509(17) .
C58 H58A 0.9900 .
C58 H58B 0.9900 .
C59 C60 1.411(13) .
C59 H59A 0.9900 .
C59 H59B 0.9900 .
C59' C60 1.542(11) .
C59' H59C 0.9900 .
C59' H59D 0.9900 .
C60 H60A 0.9900 .
C60 H60B 0.9900 .
C61 C62 1.537(4) .
C61 C65 1.542(4) .
C61 Si13 1.844(3) .
C61 H61 1.0000 .
C62 C63 1.526(5) .
C62 H62A 0.9900 .
C62 H62B 0.9900 .
C63 C64' 1.507(7) .
C63 C64 1.535(11) .
C63 H63A 0.9900 .
C63 H63B 0.9900 .
C64 C65 1.594(11) .
C64 H64A 0.9900 .
C64 H64B 0.9900 .
C64' C65 1.554(6) .
C64' H64C 0.9900 .
C64' H64D 0.9900 .
C65 H65A 0.9900 .
C65 H65B 0.9900 .
C66 C67 1.537(5) .
C66 C70 1.546(4) .
C66 Si14 1.839(3) .
C66 H66 1.0000 .
C67 C68 1.516(6) .
C67 H67A 0.9900 .
C67 H67B 0.9900 .
C68 C69 1.482(7) .
C68 H68A 0.9900 .
C68 H68B 0.9900 .
C69 C70 1.528(5) .
C69 H69A 0.9900 .
C69 H69B 0.9900 .
C70 H70A 0.9900 .
C70 H70B 0.9900 .
C71 C75 1.529(5) .
C71 C72 1.551(4) .
C71 Si15 1.839(3) .
C71 H71 1.0000 .
C72 C73 1.514(6) .
C72 H72A 0.9900 .
C72 H72B 0.9900 .
C73 C74 1.496(7) .
C73 H73A 0.9900 .
C73 H73B 0.9900 .
C74 C75 1.507(5) .
C74 H74A 0.9900 .
C74 H74B 0.9900 .
C75 H75A 0.9900 .
C75 H75B 0.9900 .
C76 C77 1.530(4) .
C76 C80 1.562(4) .
C76 Si16 1.837(3) .
C76 H76 1.0000 .
C77 C78 1.535(4) .
C77 H77A 0.9900 .
C77 H77B 0.9900 .
C78 C79 1.535(5) .
C78 H78A 0.9900 .
C78 H78B 0.9900 .
C79 C80 1.532(4) .
C79 H79A 0.9900 .
C79 H79B 0.9900 .
C80 H80A 0.9900 .
C80 H80B 0.9900 .
C81 C85 1.541(4) .
C81 C82 1.554(4) .
C81 Si17 1.847(3) .
C81 H81 1.0000 .
C82 C83 1.537(5) .
C82 H82A 0.9900 .
C82 H82B 0.9900 .
C83 C84 1.523(5) .
C83 H83A 0.9900 .
C83 H83B 0.9900 .
C84 C85 1.521(5) .
C84 H84A 0.9900 .
C84 H84B 0.9900 .
C85 H85A 0.9900 .
C85 H85B 0.9900 .
C86 C90 1.544(4) .
C86 C87 1.561(4) .
C86 Si18 1.842(3) .
C86 H86 1.0000 .
C87 C88 1.533(4) .
C87 H87A 0.9900 .
C87 H87B 0.9900 .
C88 C89 1.526(5) .
C88 H88A 0.9900 .
C88 H88B 0.9900 .
C89 C90 1.528(4) .
C89 H89A 0.9900 .
C89 H89B 0.9900 .
C90 H90A 0.9900 .
C90 H90B 0.9900 .
C91 C92 1.539(4) .
C91 C95 1.543(4) .
C91 Si19 1.844(3) .
C91 H91 1.0000 .
C92 C93 1.530(4) .
C92 H92A 0.9900 .
C92 H92B 0.9900 .
C93 C94 1.506(5) .
C93 H93A 0.9900 .
C93 H93B 0.9900 .
C94 C95 1.538(4) .
C94 H94A 0.9900 .
C94 H94B 0.9900 .
C95 H95A 0.9900 .
C95 H95B 0.9900 .
C96 C100 1.541(4) .
C96 C97 1.549(4) .
C96 Si20 1.849(3) .
C96 H96 1.0000 .
C97 C98 1.518(5) .
C97 H97A 0.9900 .
C97 H97B 0.9900 .
C98 C99 1.529(5) .
C98 H98A 0.9900 .
C98 H98B 0.9900 .
C99 C100 1.524(4) .
C99 H99A 0.9900 .
C99 H99B 0.9900 .
C100 H10C 0.9900 .
C100 H10D 0.9900 .
O1 Si1 1.622(2) .
O1 Si2 1.6245(19) .
O2 Si3 1.621(2) .
O2 Si2 1.622(2) .
O3 Si4 1.615(2) .
O3 Si3 1.622(2) .
O4 Si4 1.616(2) .
O4 Si5 1.619(2) .
O5 Si1 1.618(2) .
O5 Si5 1.619(2) .
O6 Si6 1.616(2) .
O6 Si1 1.619(2) .
O7 Si5 1.616(2) .
O7 Si10 1.621(2) .
O8 Si9 1.613(2) .
O8 Si4 1.618(2) .
O9 Si8 1.616(2) .
O9 Si3 1.6198(19) .
O10 Si2 1.6150(19) .
O10 Si7 1.6181(19) .
O11 Si6 1.613(2) .
O11 Si7 1.616(2) .
O12 Si10 1.604(2) .
O12 Si6 1.609(2) .
O13 Si10 1.608(2) .
O13 Si9 1.616(2) .
O14 Si9 1.609(2) .
O14 Si8 1.621(2) .
O15 Si7 1.617(2) .
O15 Si8 1.622(2) .
O16 Si15 1.608(2) .
O16 Si11 1.617(2) .
O17 Si14 1.614(2) .
O17 Si15 1.616(2) .
O18 Si14 1.614(2) .
O18 Si13 1.621(2) .
O19 Si12 1.611(2) .
O19 Si13 1.614(2) .
O20 Si11 1.615(2) .
O20 Si12 1.619(2) .
O21 Si16 1.619(2) .
O21 Si11 1.621(2) .
O22 Si12 1.616(2) .
O22 Si17 1.624(2) .
O23 Si13 1.616(2) .
O23 Si18 1.621(2) .
O24 Si19 1.614(2) .
O24 Si14 1.617(2) .
O25 Si20 1.620(2) .
O25 Si15 1.620(2) .
O26 Si17 1.611(2) .
O26 Si16 1.620(2) .
O27 Si18 1.612(2) .
O27 Si17 1.615(2) .
O28 Si18 1.617(2) .
O28 Si19 1.624(2) .
O29 Si20 1.619(2) .
O29 Si19 1.622(2) .
O30 Si20 1.613(2) .
O30 Si16 1.619(2) .

loop_
_geom_torsion_atom_site_label_1
_geom_torsion_atom_site_label_2
_geom_torsion_atom_site_label_3
_geom_torsion_atom_site_label_4
_geom_torsion
_geom_torsion_site_symmetry_1
_geom_torsion_site_symmetry_2
_geom_torsion_site_symmetry_3
_geom_torsion_site_symmetry_4
C5 C1 C2 C3 -37.6(3) . . . .
Si1 C1 C2 C3 -164.1(2) . . . .
C1 C2 C3 C4 37.8(4) . . . .
C2 C3 C4 C5 -22.9(4) . . . .
C3 C4 C5 C1 -0.4(4) . . . .
C2 C1 C5 C4 23.4(3) . . . .
Si1 C1 C5 C4 149.4(2) . . . .
C10 C6 C7 C8 21.0(4) . . . .
Si2 C6 C7 C8 149.4(2) . . . .
C6 C7 C8 C9 3.6(4) . . . .
C7 C8 C9 C10 -26.9(4) . . . .
C8 C9 C10 C6 40.1(3) . . . .
C7 C6 C10 C9 -37.6(3) . . . .
Si2 C6 C10 C9 -165.2(2) . . . .
C15 C11 C12 C13 -14.0(3) . . . .
Si3 C11 C12 C13 -139.0(2) . . . .
C11 C12 C13 C14 -11.2(4) . . . .
C12 C13 C14 C15 32.4(4) . . . .
C13 C14 C15 C11 -41.1(3) . . . .
C12 C11 C15 C14 33.7(3) . . . .
Si3 C11 C15 C14 159.1(2) . . . .
C20 C16 C17 C18 -27.2(3) . . . .
Si4 C16 C17 C18 -152.2(2) . . . .
C16 C17 C18 C19 37.6(4) . . . .
C17 C18 C19 C20 -33.1(5) . . . .
C18 C19 C20 C16 16.1(5) . . . .
C17 C16 C20 C19 7.0(4) . . . .
Si4 C16 C20 C19 133.3(3) . . . .
C25 C21 C22 C23 -12.9(4) . . . .
Si5 C21 C22 C23 -139.5(3) . . . .
C21 C22 C23 C24 -8.4(5) . . . .
C22 C23 C24 C25 27.0(5) . . . .
C23 C24 C25 C21 -34.6(5) . . . .
C22 C21 C25 C24 28.6(4) . . . .
Si5 C21 C25 C24 155.6(3) . . . .
C30 C26 C27 C28 -26.2(5) . . . .
Si6 C26 C27 C28 -152.7(4) . . . .
C26 C27 C28 C29 12.6(7) . . . .
C27 C28 C29 C30 6.7(8) . . . .
C28 C29 C30 C26 -23.3(7) . . . .
C27 C26 C30 C29 30.3(5) . . . .
Si6 C26 C30 C29 156.6(4) . . . .
C35 C31 C32 C33 11.1(3) . . . .
Si7 C31 C32 C33 134.8(2) . . . .
C31 C32 C33 C34 13.9(3) . . . .
C32 C33 C34 C35 -33.9(3) . . . .
C33 C34 C35 C31 40.9(3) . . . .
C32 C31 C35 C34 -32.0(3) . . . .
Si7 C31 C35 C34 -156.4(2) . . . .
C40 C36 C37 C38 -33.0(3) . . . .
Si8 C36 C37 C38 -158.3(2) . . . .
C36 C37 C38 C39 14.8(4) . . . .
C37 C38 C39 C40 9.5(4) . . . .
C38 C39 C40 C36 -30.2(3) . . . .
C37 C36 C40 C39 38.9(3) . . . .
Si8 C36 C40 C39 164.3(2) . . . .
C45 C41 C42 C43 -30.6(3) . . . .
Si9 C41 C42 C43 -155.1(2) . . . .
C41 C42 C43 C44 41.3(3) . . . .
C42 C43 C44 C45 -35.5(3) . . . .
C43 C44 C45 C41 16.2(3) . . . .
C42 C41 C45 C44 8.8(3) . . . .
Si9 C41 C45 C44 133.4(2) . . . .
C50 C46 C47 C48 39.1(7) . . . .
Si10 C46 C47 C48 169.3(5) . . . .
C46 C47 C48 C49 -24.1(9) . . . .
C47 C48 C49 C50 -1.0(8) . . . .
C47 C46 C50 C49 -38.0(5) . . . .
Si10 C46 C50 C49 -168.5(3) . . . .
C48 C49 C50 C46 24.3(6) . . . .
C55 C51 C52 C53 -3.1(4) . . . .
Si11 C51 C52 C53 120.4(3) . . . .
C51 C52 C53 C54 -11.3(15) . . . .
C51 C52 C53 C54' 22.5(5) . . . .
C52 C53 C54 C55 21(2) . . . .
C54' C53 C54 C55 -66.3(14) . . . .
C54 C53 C54' C55 71.0(11) . . . .
C52 C53 C54' C55 -33.7(7) . . . .
C53 C54' C55 C51 31.4(7) . . . .
C53 C54' C55 C54 -51.4(11) . . . .
C52 C51 C55 C54' -17.8(5) . . . .
Si11 C51 C55 C54' -139.3(5) . . . .
C52 C51 C55 C54 12.8(11) . . . .
Si11 C51 C55 C54 -108.7(11) . . . .
C53 C54 C55 C54' 84(2) . . . .
C53 C54 C55 C51 -21(2) . . . .
C60 C56 C57 C58 16.4(4) . . . .
Si12 C56 C57 C58 141.5(3) . . . .
C56 C57 C58 C59' -3.0(10) . . . .
C56 C57 C58 C59 -29.2(10) . . . .
C59' C58 C59 C60 -80.3(17) . . . .
C57 C58 C59 C60 33.4(17) . . . .
C59 C58 C59' C60 62.2(14) . . . .
C57 C58 C59' C60 -11.8(14) . . . .
C58 C59 C60 C59' 69(2) . . . .
C58 C59 C60 C56 -23.5(19) . . . .
C58 C59' C60 C59 -73(2) . . . .
C58 C59' C60 C56 22.0(13) . . . .
C57 C56 C60 C59 4.1(12) . . . .
Si12 C56 C60 C59 -120.6(12) . . . .
C57 C56 C60 C59' -23.5(8) . . . .
Si12 C56 C60 C59' -148.2(8) . . . .
C65 C61 C62 C63 33.8(3) . . . .
Si13 C61 C62 C63 161.3(2) . . . .
C61 C62 C63 C64' -43.4(5) . . . .
C61 C62 C63 C64 -8.1(8) . . . .
C64' C63 C64 C65 64.7(9) . . . .
C62 C63 C64 C65 -19.8(10) . . . .
C62 C63 C64' C65 35.2(7) . . . .
C64 C63 C64' C65 -70.1(8) . . . .
C62 C61 C65 C64' -11.7(5) . . . .
Si13 C61 C65 C64' -139.0(5) . . . .
C62 C61 C65 C64 -45.5(7) . . . .
Si13 C61 C65 C64 -172.8(6) . . . .
C63 C64' C65 C61 -14.7(7) . . . .
C63 C64' C65 C64 69.1(9) . . . .
C63 C64 C65 C61 39.7(9) . . . .
C63 C64 C65 C64' -64.8(9) . . . .
C70 C66 C67 C68 24.1(5) . . . .
Si14 C66 C67 C68 150.9(4) . . . .
C66 C67 C68 C69 -5.4(6) . . . .
C67 C68 C69 C70 -15.8(7) . . . .
C68 C69 C70 C66 30.5(5) . . . .
C67 C66 C70 C69 -33.6(4) . . . .
Si14 C66 C70 C69 -160.3(2) . . . .
C75 C71 C72 C73 -15.7(5) . . . .
Si15 C71 C72 C73 -142.7(4) . . . .
C71 C72 C73 C74 -7.5(6) . . . .
C72 C73 C74 C75 28.1(6) . . . .
C73 C74 C75 C71 -38.1(5) . . . .
C72 C71 C75 C74 33.0(4) . . . .
Si15 C71 C75 C74 160.1(3) . . . .
C80 C76 C77 C78 -35.3(3) . . . .
Si16 C76 C77 C78 -161.9(2) . . . .
C76 C77 C78 C79 42.8(3) . . . .
C77 C78 C79 C80 -33.8(4) . . . .
C78 C79 C80 C76 12.1(4) . . . .
C77 C76 C80 C79 14.4(3) . . . .
Si16 C76 C80 C79 141.6(2) . . . .
C85 C81 C82 C83 -5.3(3) . . . .
Si17 C81 C82 C83 -129.6(2) . . . .
C81 C82 C83 C84 -21.4(4) . . . .
C82 C83 C84 C85 40.0(4) . . . .
C83 C84 C85 C81 -43.6(4) . . . .
C82 C81 C85 C84 30.2(4) . . . .
Si17 C81 C85 C84 156.9(3) . . . .
C90 C86 C87 C88 -11.3(3) . . . .
Si18 C86 C87 C88 -135.2(2) . . . .
C86 C87 C88 C89 -13.5(3) . . . .
C87 C88 C89 C90 33.5(3) . . . .
C88 C89 C90 C86 -40.5(3) . . . .
C87 C86 C90 C89 31.7(3) . . . .
Si18 C86 C90 C89 154.8(2) . . . .
C95 C91 C92 C93 31.5(3) . . . .
Si19 C91 C92 C93 157.1(3) . . . .
C91 C92 C93 C94 -14.0(4) . . . .
C92 C93 C94 C95 -9.2(5) . . . .
C93 C94 C95 C91 28.8(4) . . . .
C92 C91 C95 C94 -36.8(3) . . . .
Si19 C91 C95 C94 -161.9(2) . . . .
C100 C96 C97 C98 -10.5(3) . . . .
Si20 C96 C97 C98 -134.0(3) . . . .
C96 C97 C98 C99 -13.6(4) . . . .
C97 C98 C99 C100 32.7(4) . . . .
C98 C99 C100 C96 -39.2(3) . . . .
C97 C96 C100 C99 30.7(3) . . . .
Si20 C96 C100 C99 155.9(2) . . . .
Si5 O5 Si1 O6 -7.8(3) . . . .
Si5 O5 Si1 O1 112.4(3) . . . .
Si5 O5 Si1 C1 -127.5(3) . . . .
Si6 O6 Si1 O5 61.1(3) . . . .
Si6 O6 Si1 O1 -58.4(4) . . . .
Si6 O6 Si1 C1 -177.1(3) . . . .
Si2 O1 Si1 O5 -61.6(2) . . . .
Si2 O1 Si1 O6 58.5(2) . . . .
Si2 O1 Si1 C1 176.7(2) . . . .
C2 C1 Si1 O5 178.6(2) . . . .
C5 C1 Si1 O5 58.6(2) . . . .
C2 C1 Si1 O6 57.9(2) . . . .
C5 C1 Si1 O6 -62.1(2) . . . .
C2 C1 Si1 O1 -61.3(2) . . . .
C5 C1 Si1 O1 178.7(2) . . . .
Si7 O10 Si2 O2 -62.5(4) . . . .
Si7 O10 Si2 O1 56.1(4) . . . .
Si7 O10 Si2 C6 176.8(3) . . . .
Si3 O2 Si2 O10 -33.8(3) . . . .
Si3 O2 Si2 O1 -153.0(2) . . . .
Si3 O2 Si2 C6 86.4(2) . . . .
Si1 O1 Si2 O10 -60.9(2) . . . .
Si1 O1 Si2 O2 58.3(2) . . . .
Si1 O1 Si2 C6 178.9(2) . . . .
C7 C6 Si2 O10 179.2(2) . . . .
C10 C6 Si2 O10 -58.9(2) . . . .
C7 C6 Si2 O2 59.0(3) . . . .
C10 C6 Si2 O2 -179.2(2) . . . .
C7 C6 Si2 O1 -60.6(3) . . . .
C10 C6 Si2 O1 61.3(2) . . . .
Si8 O9 Si3 O2 62.1(4) . . . .
Si8 O9 Si3 O3 -55.8(4) . . . .
Si8 O9 Si3 C11 -174.3(3) . . . .
Si2 O2 Si3 O9 34.5(3) . . . .
Si2 O2 Si3 O3 153.8(2) . . . .
Si2 O2 Si3 C11 -87.3(2) . . . .
Si4 O3 Si3 O9 60.3(2) . . . .
Si4 O3 Si3 O2 -58.3(2) . . . .
Si4 O3 Si3 C11 179.8(2) . . . .
C15 C11 Si3 O9 53.4(2) . . . .
C12 C11 Si3 O9 173.2(2) . . . .
C15 C11 Si3 O2 174.83(19) . . . .
C12 C11 Si3 O2 -65.4(2) . . . .
C15 C11 Si3 O3 -66.3(2) . . . .
C12 C11 Si3 O3 53.5(2) . . . .
Si3 O3 Si4 O4 60.9(2) . . . .
Si3 O3 Si4 O8 -59.0(2) . . . .
Si3 O3 Si4 C16 -177.0(2) . . . .
Si5 O4 Si4 O3 -115.9(3) . . . .
Si5 O4 Si4 O8 3.5(4) . . . .
Si5 O4 Si4 C16 123.7(3) . . . .
Si9 O8 Si4 O3 60.8(4) . . . .
Si9 O8 Si4 O4 -58.5(4) . . . .
Si9 O8 Si4 C16 179.1(3) . . . .
C17 C16 Si4 O3 170.9(2) . . . .
C20 C16 Si4 O3 50.7(2) . . . .
C17 C16 Si4 O4 -68.7(2) . . . .
C20 C16 Si4 O4 171.2(2) . . . .
C17 C16 Si4 O8 52.4(2) . . . .
C20 C16 Si4 O8 -67.7(2) . . . .
Si10 O7 Si5 O4 58.7(4) . . . .
Si10 O7 Si5 O5 -60.9(4) . . . .
Si10 O7 Si5 C21 178.3(4) . . . .
Si4 O4 Si5 O7 -5.8(4) . . . .
Si4 O4 Si5 O5 113.2(3) . . . .
Si4 O4 Si5 C21 -126.2(3) . . . .
Si1 O5 Si5 O7 9.9(3) . . . .
Si1 O5 Si5 O4 -109.4(3) . . . .
Si1 O5 Si5 C21 130.8(3) . . . .
C25 C21 Si5 O7 -58.2(3) . . . .
C22 C21 Si5 O7 63.5(2) . . . .
C25 C21 Si5 O4 61.6(2) . . . .
C22 C21 Si5 O4 -176.7(2) . . . .
C25 C21 Si5 O5 -178.1(2) . . . .
C22 C21 Si5 O5 -56.4(2) . . . .
Si10 O12 Si6 O11 -108.2(4) . . . .
Si10 O12 Si6 O6 11.2(4) . . . .
Si10 O12 Si6 C26 132.2(4) . . . .
Si7 O11 Si6 O12 79.0(4) . . . .
Si7 O11 Si6 O6 -40.3(4) . . . .
Si7 O11 Si6 C26 -161.0(4) . . . .
Si1 O6 Si6 O12 -64.8(4) . . . .
Si1 O6 Si6 O11 54.8(4) . . . .
Si1 O6 Si6 C26 174.6(3) . . . .
C27 C26 Si6 O12 -64.6(3) . . . .
C30 C26 Si6 O12 175.0(2) . . . .
C27 C26 Si6 O11 175.5(3) . . . .
C30 C26 Si6 O11 55.1(3) . . . .
C27 C26 Si6 O6 55.5(3) . . . .
C30 C26 Si6 O6 -64.9(3) . . . .
Si6 O11 Si7 O15 -85.5(4) . . . .
Si6 O11 Si7 O10 34.4(4) . . . .
Si6 O11 Si7 C31 152.1(4) . . . .
Si8 O15 Si7 O11 105.0(3) . . . .
Si8 O15 Si7 O10 -15.0(3) . . . .
Si8 O15 Si7 C31 -134.2(2) . . . .
Si2 O10 Si7 O11 -44.0(4) . . . .
Si2 O10 Si7 O15 76.0(4) . . . .
Si2 O10 Si7 C31 -162.5(3) . . . .
C35 C31 Si7 O11 -59.0(2) . . . .
C32 C31 Si7 O11 -177.9(2) . . . .
C35 C31 Si7 O15 179.9(2) . . . .
C32 C31 Si7 O15 61.0(2) . . . .
C35 C31 Si7 O10 59.8(2) . . . .
C32 C31 Si7 O10 -59.1(2) . . . .
Si3 O9 Si8 O14 41.7(4) . . . .
Si3 O9 Si8 O15 -77.2(4) . . . .
Si3 O9 Si8 C36 162.7(3) . . . .
Si9 O14 Si8 O9 -19.9(4) . . . .
Si9 O14 Si8 O15 99.4(4) . . . .
Si9 O14 Si8 C36 -140.2(4) . . . .
Si7 O15 Si8 O9 15.6(3) . . . .
Si7 O15 Si8 O14 -104.3(3) . . . .
Si7 O15 Si8 C36 135.1(3) . . . .
C37 C36 Si8 O9 68.3(3) . . . .
C40 C36 Si8 O9 -50.3(2) . . . .
C37 C36 Si8 O14 -170.7(2) . . . .
C40 C36 Si8 O14 70.7(2) . . . .
C37 C36 Si8 O15 -51.3(3) . . . .
C40 C36 Si8 O15 -169.8(2) . . . .
Si8 O14 Si9 O8 24.0(4) . . . .
Si8 O14 Si9 O13 -95.7(4) . . . .
Si8 O14 Si9 C41 143.4(4) . . . .
Si4 O8 Si9 O14 -52.2(4) . . . .
Si4 O8 Si9 O13 67.8(4) . . . .
Si4 O8 Si9 C41 -172.9(3) . . . .
Si10 O13 Si9 O14 89.0(4) . . . .
Si10 O13 Si9 O8 -31.4(4) . . . .
Si10 O13 Si9 C41 -149.8(3) . . . .
C42 C41 Si9 O14 -59.7(2) . . . .
C45 C41 Si9 O14 -178.6(2) . . . .
C42 C41 Si9 O8 60.7(2) . . . .
C45 C41 Si9 O8 -58.1(2) . . . .
C42 C41 Si9 O13 179.5(2) . . . .
C45 C41 Si9 O13 60.6(2) . . . .
Si6 O12 Si10 O13 114.1(4) . . . .
Si6 O12 Si10 O7 -6.4(4) . . . .
Si6 O12 Si10 C46 -126.2(4) . . . .
Si9 O13 Si10 O12 -92.2(4) . . . .
Si9 O13 Si10 O7 28.0(4) . . . .
Si9 O13 Si10 C46 148.8(4) . . . .
Si5 O7 Si10 O12 57.3(4) . . . .
Si5 O7 Si10 O13 -61.9(4) . . . .
Si5 O7 Si10 C46 176.8(4) . . . .
C47 C46 Si10 O12 168.1(4) . . . .
C50 C46 Si10 O12 -69.3(4) . . . .
C47 C46 Si10 O13 -73.3(5) . . . .
C50 C46 Si10 O13 49.2(4) . . . .
C47 C46 Si10 O7 48.0(5) . . . .
C50 C46 Si10 O7 170.5(3) . . . .
Si12 O20 Si11 O16 -82.1(3) . . . .
Si12 O20 Si11 O21 37.1(3) . . . .
Si12 O20 Si11 C51 156.1(3) . . . .
Si15 O16 Si11 O20 112.2(6) . . . .
Si15 O16 Si11 O21 -6.8(6) . . . .
Si15 O16 Si11 C51 -125.9(6) . . . .
Si16 O21 Si11 O20 -77.4(3) . . . .
Si16 O21 Si11 O16 41.0(3) . . . .
Si16 O21 Si11 C51 161.8(2) . . . .
C55 C51 Si11 O20 -52.6(2) . . . .
C52 C51 Si11 O20 -170.98(19) . . . .
C55 C51 Si11 O16 -172.8(2) . . . .
C52 C51 Si11 O16 68.8(2) . . . .
C55 C51 Si11 O21 67.2(2) . . . .
C52 C51 Si11 O21 -51.2(2) . . . .
Si13 O19 Si12 O22 -1.1(5) . . . .
Si13 O19 Si12 O20 -121.0(5) . . . .
Si13 O19 Si12 C56 119.3(5) . . . .
Si17 O22 Si12 O19 -45.5(3) . . . .
Si17 O22 Si12 O20 74.0(3) . . . .
Si17 O22 Si12 C56 -166.7(3) . . . .
Si11 O20 Si12 O19 82.1(3) . . . .
Si11 O20 Si12 O22 -37.4(3) . . . .
Si11 O20 Si12 C56 -157.0(3) . . . .
C60 C56 Si12 O19 -65.9(3) . . . .
C57 C56 Si12 O19 174.4(2) . . . .
C60 C56 Si12 O22 54.3(3) . . . .
C57 C56 Si12 O22 -65.4(3) . . . .
C60 C56 Si12 O20 174.2(3) . . . .
C57 C56 Si12 O20 54.5(3) . . . .
Si12 O19 Si13 O23 3.8(5) . . . .
Si12 O19 Si13 O18 122.6(5) . . . .
Si12 O19 Si13 C61 -117.6(5) . . . .
Si18 O23 Si13 O19 33.9(4) . . . .
Si18 O23 Si13 O18 -85.1(3) . . . .
Si18 O23 Si13 C61 154.8(3) . . . .
Si14 O18 Si13 O19 -85.7(3) . . . .
Si14 O18 Si13 O23 33.8(3) . . . .
Si14 O18 Si13 C61 154.5(2) . . . .
C62 C61 Si13 O19 -42.2(3) . . . .
C65 C61 Si13 O19 78.6(3) . . . .
C62 C61 Si13 O23 -163.2(2) . . . .
C65 C61 Si13 O23 -42.4(3) . . . .
C62 C61 Si13 O18 77.1(3) . . . .
C65 C61 Si13 O18 -162.0(2) . . . .
Si15 O17 Si14 O18 -104.8(3) . . . .
Si15 O17 Si14 O24 15.2(3) . . . .
Si15 O17 Si14 C66 136.0(3) . . . .
Si13 O18 Si14 O17 94.7(2) . . . .
Si13 O18 Si14 O24 -25.0(3) . . . .
Si13 O18 Si14 C66 -144.7(2) . . . .
Si19 O24 Si14 O17 -52.9(5) . . . .
Si19 O24 Si14 O18 66.1(5) . . . .
Si19 O24 Si14 C66 -174.6(5) . . . .
C67 C66 Si14 O17 -70.4(3) . . . .
C70 C66 Si14 O17 50.7(3) . . . .
C67 C66 Si14 O18 170.6(2) . . . .
C70 C66 Si14 O18 -68.3(3) . . . .
C67 C66 Si14 O24 50.5(3) . . . .
C70 C66 Si14 O24 171.6(2) . . . .
Si11 O16 Si15 O17 -109.9(6) . . . .
Si11 O16 Si15 O25 9.0(6) . . . .
Si11 O16 Si15 C71 130.6(6) . . . .
Si14 O17 Si15 O16 92.1(3) . . . .
Si14 O17 Si15 O25 -26.8(3) . . . .
Si14 O17 Si15 C71 -147.6(3) . . . .
Si20 O25 Si15 O16 -39.1(3) . . . .
Si20 O25 Si15 O17 80.1(3) . . . .
Si20 O25 Si15 C71 -160.3(3) . . . .
C75 C71 Si15 O16 172.3(3) . . . .
C72 C71 Si15 O16 -66.7(3) . . . .
C75 C71 Si15 O17 52.5(3) . . . .
C72 C71 Si15 O17 173.4(2) . . . .
C75 C71 Si15 O25 -67.2(3) . . . .
C72 C71 Si15 O25 53.8(3) . . . .
Si11 O21 Si16 O30 -54.9(3) . . . .
Si11 O21 Si16 O26 64.1(3) . . . .
Si11 O21 Si16 C76 -175.4(2) . . . .
Si20 O30 Si16 O21 59.3(4) . . . .
Si20 O30 Si16 O26 -59.5(4) . . . .
Si20 O30 Si16 C76 -179.4(3) . . . .
Si17 O26 Si16 O21 20.3(3) . . . .
Si17 O26 Si16 O30 139.4(3) . . . .
Si17 O26 Si16 C76 -101.0(3) . . . .
C77 C76 Si16 O21 63.1(2) . . . .
C80 C76 Si16 O21 -58.3(2) . . . .
C77 C76 Si16 O30 -57.4(2) . . . .
C80 C76 Si16 O30 -178.8(2) . . . .
C77 C76 Si16 O26 -176.9(2) . . . .
C80 C76 Si16 O26 61.7(2) . . . .
Si16 O26 Si17 O27 -142.1(3) . . . .
Si16 O26 Si17 O22 -22.8(4) . . . .
Si16 O26 Si17 C81 98.6(3) . . . .
Si18 O27 Si17 O26 59.5(3) . . . .
Si18 O27 Si17 O22 -59.6(3) . . . .
Si18 O27 Si17 C81 -178.7(3) . . . .
Si12 O22 Si17 O26 -57.7(3) . . . .
Si12 O22 Si17 O27 60.0(3) . . . .
Si12 O22 Si17 C81 178.8(3) . . . .
C85 C81 Si17 O26 153.5(2) . . . .
C82 C81 Si17 O26 -86.5(3) . . . .
C85 C81 Si17 O27 34.8(3) . . . .
C82 C81 Si17 O27 154.8(2) . . . .
C85 C81 Si17 O22 -84.9(3) . . . .
C82 C81 Si17 O22 35.2(3) . . . .
Si17 O27 Si18 O28 -66.1(3) . . . .
Si17 O27 Si18 O23 54.1(3) . . . .
Si17 O27 Si18 C86 172.3(3) . . . .
Si19 O28 Si18 O27 112.5(3) . . . .
Si19 O28 Si18 O23 -7.5(3) . . . .
Si19 O28 Si18 C86 -127.2(3) . . . .
Si13 O23 Si18 O27 -45.5(3) . . . .
Si13 O23 Si18 O28 74.6(3) . . . .
Si13 O23 Si18 C86 -164.1(3) . . . .
C90 C86 Si18 O27 178.8(2) . . . .
C87 C86 Si18 O27 -62.7(2) . . . .
C90 C86 Si18 O28 58.1(2) . . . .
C87 C86 Si18 O28 176.70(19) . . . .
C90 C86 Si18 O23 -62.3(2) . . . .
C87 C86 Si18 O23 56.3(2) . . . .
Si14 O24 Si19 O29 56.1(5) . . . .
Si14 O24 Si19 O28 -62.9(5) . . . .
Si14 O24 Si19 C91 176.0(5) . . . .
Si20 O29 Si19 O24 -14.9(3) . . . .
Si20 O29 Si19 O28 104.0(3) . . . .
Si20 O29 Si19 C91 -135.1(3) . . . .
Si18 O28 Si19 O24 5.0(3) . . . .
Si18 O28 Si19 O29 -114.1(3) . . . .
Si18 O28 Si19 C91 125.6(3) . . . .
C92 C91 Si19 O24 -74.2(2) . . . .
C95 C91 Si19 O24 44.8(2) . . . .
C92 C91 Si19 O29 45.7(2) . . . .
C95 C91 Si19 O29 164.7(2) . . . .
C92 C91 Si19 O28 165.7(2) . . . .
C95 C91 Si19 O28 -75.3(2) . . . .
Si16 O30 Si20 O29 67.3(3) . . . .
Si16 O30 Si20 O25 -52.6(4) . . . .
Si16 O30 Si20 C96 -170.7(3) . . . .
Si19 O29 Si20 O30 -101.2(3) . . . .
Si19 O29 Si20 O25 18.9(3) . . . .
Si19 O29 Si20 C96 138.4(3) . . . .
Si15 O25 Si20 O30 44.7(3) . . . .
Si15 O25 Si20 O29 -74.7(3) . . . .
Si15 O25 Si20 C96 163.5(3) . . . .
C100 C96 Si20 O30 56.6(2) . . . .
C97 C96 Si20 O30 176.0(2) . . . .
C100 C96 Si20 O29 176.8(2) . . . .
C97 C96 Si20 O29 -63.8(2) . . . .
C100 C96 Si20 O25 -62.7(2) . . . .
C97 C96 Si20 O25 56.7(2) . . . .
